data_1551974
loop_
_publ_author_name
'Ryou Kubota'
'Shohei Tashiro'
'Motoo Shiro'
'Mitsuhiko Shionoya'

_publ_section_title
;
 In situ X-ray snapshot analysis of transient molecular adsorption in a
 crystalline channel
;
_journal_name_full 'Nature Chemistry'
_journal_page_first 913
_journal_page_last 918
_journal_paper_doi 10.1038/nchem.2044
_journal_volume 6
_journal_year 2014
_chemical_absolute_configuration ad
_chemical_formula_moiety 'C42 H42 Cl6 N6 Pd3, 0.564(C8 H9 Cl O), 1.35(C2 H3 N), 0.608(H2 O)'
_chemical_formula_sum 'C49.22 H52.35 Cl6.56 N7.35 O1.19 Pd3'
_chemical_formula_weight 1317.65
_space_group_crystal_system monoclinic
_space_group_IT_number 4
_space_group_name_Hall 'P 2yb'
_space_group_name_H-M_alt 'P 1 21 1'
_atom_sites_solution_hydrogens geom
_atom_sites_solution_primary direct
_atom_sites_solution_secondary difmap
_cell_angle_alpha 90
_cell_angle_beta 90.6680(10)
_cell_angle_gamma 90
_cell_formula_units_Z 8
_cell_length_a 14.3234(3)
_cell_length_b 52.7691(10)
_cell_length_c 19.7513(4)
_cell_measurement_reflns_used 160256
_cell_measurement_temperature 93(2)
_cell_measurement_theta_max 27.48
_cell_measurement_theta_min 3.02
_cell_volume 14927.7(5)
_computing_cell_refinement 'RAPID AUTO'
_computing_data_collection 'RAPID AUTO (Rigaku, ????)'
_computing_data_reduction 'RAPID AUTO'
_computing_molecular_graphics 'CrystalStructure 4.0 (Rigaku, 2010)'
_computing_publication_material 'CrystalStructure 4.0'
_computing_structure_refinement 'SHELXL-2013 (Sheldrick, 2013)'
_computing_structure_solution 'SHELXS97 (Sheldrick, 2008)'
_diffrn_ambient_temperature 93(2)
_diffrn_detector_area_resol_mean 10.000
_diffrn_measured_fraction_theta_full 0.998
_diffrn_measured_fraction_theta_max 0.997
_diffrn_measurement_device_type 'Rigaku R-AXIS RAPID'
_diffrn_measurement_method \w
_diffrn_radiation_type MoK\a
_diffrn_radiation_wavelength 0.71075
_diffrn_reflns_av_R_equivalents 0.0900
_diffrn_reflns_av_unetI/netI 0.0948
_diffrn_reflns_Laue_measured_fraction_full 0.998
_diffrn_reflns_Laue_measured_fraction_max 0.997
_diffrn_reflns_limit_h_max 18
_diffrn_reflns_limit_h_min -18
_diffrn_reflns_limit_k_max 68
_diffrn_reflns_limit_k_min -68
_diffrn_reflns_limit_l_max 22
_diffrn_reflns_limit_l_min -25
_diffrn_reflns_number 224120
_diffrn_reflns_point_group_measured_fraction_full 0.992
_diffrn_reflns_point_group_measured_fraction_max 0.982
_diffrn_reflns_theta_full 25.242
_diffrn_reflns_theta_max 27.478
_diffrn_reflns_theta_min 3.015
_exptl_absorpt_coefficient_mu 0.980
_exptl_absorpt_correction_T_max 0.934
_exptl_absorpt_correction_T_min 0.370
_exptl_absorpt_correction_type multi-scan
_exptl_absorpt_process_details 'ABSCOR (Rigaku, 1995)'
_exptl_crystal_colour yellow
_exptl_crystal_density_diffrn 1.167
_exptl_crystal_density_method 'not measured'
_exptl_crystal_description platelet
_exptl_crystal_F_000 5241
_exptl_crystal_size_max 0.590
_exptl_crystal_size_mid 0.290
_exptl_crystal_size_min 0.070
_refine_diff_density_max 1.550
_refine_diff_density_min -1.582
_refine_diff_density_rms 0.108
_refine_ls_abs_structure_details
;
 Flack x determined using 15995 quotients [(I+)-(I-)]/[(I+)+(I-)]
 (Parsons and Flack (2004), Acta Cryst. A60, s61).
;
_refine_ls_abs_structure_Flack 0.087(13)
_refine_ls_extinction_coef .
_refine_ls_extinction_method none
_refine_ls_goodness_of_fit_ref 0.989
_refine_ls_hydrogen_treatment constr
_refine_ls_matrix_type full
_refine_ls_number_parameters 2289
_refine_ls_number_reflns 67212
_refine_ls_number_restraints 210
_refine_ls_restrained_S_all 0.993
_refine_ls_R_factor_all 0.1041
_refine_ls_R_factor_gt 0.0667
_refine_ls_shift/su_max 0.004
_refine_ls_shift/su_mean 0.000
_refine_ls_structure_factor_coef Fsqd
_refine_ls_weighting_details 'w=1/[\s^2^(Fo^2^)+(0.1082P)^2^] where P=(Fo^2^+2Fc^2^)/3'
_refine_ls_weighting_scheme calc
_refine_ls_wR_factor_gt 0.1725
_refine_ls_wR_factor_ref 0.1980
_reflns_Friedel_coverage 0.948
_reflns_Friedel_fraction_full 0.986
_reflns_Friedel_fraction_max 0.966
_reflns_number_gt 42803
_reflns_number_total 67212
_reflns_threshold_expression 'I > 2\s(I)'
_cod_data_source_file 2_x.cif
_cod_data_source_block X-ray-snapshot-2nd-after-squeeze
_cod_depositor_comments
;

2022-12-09
Z value and formula fixed to values more according to usual
chemical conventions.                 miguel
;
_cod_original_formula_weight 5270.62
_cod_original_formula_moiety '4(C42 H42 Cl6 N6 Pd3), 2.263(C8 H9 Cl O), 5.39(C2 H3 N), 2.432(H2 O)'
_cod_original_formula_units_Z 2
_cod_original_cell_volume 14927.6(5)
_cod_original_sg_symbol_H-M 'P 21'
_cod_original_formula_sum 'C196.88 H209.40 Cl26.26 N29.39 O4.70 Pd12'
_cod_database_code 1551974
_shelx_space_group_comment
;
The symmetry employed for this shelxl refinement is uniquely defined
by the following loop, which should always be used as a source of
symmetry information in preference to the above space-group names.
They are only intended as comments.
;
_shelx_estimated_absorpt_t_min 0.596
_shelx_estimated_absorpt_t_max 0.935

loop_
_space_group_symop_operation_xyz
'x, y, z'
'-x, y+1/2, -z'

loop_
_atom_site_label
_atom_site_type_symbol
_atom_site_fract_x
_atom_site_fract_y
_atom_site_fract_z
_atom_site_U_iso_or_equiv
_atom_site_adp_type
_atom_site_occupancy
_atom_site_site_symmetry_order
_atom_site_calc_flag
_atom_site_refinement_flags_posn
_atom_site_refinement_flags_adp
_atom_site_refinement_flags_occupancy
_atom_site_disorder_assembly
_atom_site_disorder_group
Pd1 Pd 0.75877(5) 0.59723(2) 0.08959(3) 0.04228(19) Uani 1 1 d . . . . .
Pd2 Pd 0.57737(6) 0.59936(2) 0.54059(4) 0.0498(2) Uani 1 1 d . . . . .
Pd3 Pd 0.15145(6) 0.56488(2) 0.22115(4) 0.0511(2) Uani 1 1 d . . . . .
Pd4 Pd 0.46476(6) 0.51066(2) 0.07114(4) 0.0535(2) Uani 1 1 d . . . . .
Pd5 Pd 0.98015(9) 0.42228(2) 0.29855(5) 0.0688(3) Uani 1 1 d . . . . .
Pd6 Pd 0.52023(14) 0.34160(3) 0.14646(9) 0.1121(6) Uani 1 1 d D . . . .
Pd7 Pd -0.26201(5) 0.57617(2) 0.92683(3) 0.04201(19) Uani 1 1 d . . . . .
Pd8 Pd -0.07657(6) 0.57348(2) 0.47561(4) 0.0488(2) Uani 1 1 d . . . . .
Pd9 Pd 0.34643(6) 0.61022(2) 0.79718(4) 0.0535(2) Uani 1 1 d . . . . .
Pd10 Pd 0.03097(6) 0.66366(2) 0.94620(5) 0.0545(2) Uani 1 1 d . . . . .
Pd11 Pd -0.48613(9) 0.74916(2) 0.71451(6) 0.0740(3) Uani 1 1 d . . . . .
Pd12 Pd -0.03059(14) 0.83327(3) 0.85454(10) 0.1214(7) Uani 1 1 d D . . . .
Cl1 Cl 0.73467(18) 0.55393(6) 0.08561(12) 0.0477(6) Uani 1 1 d . . . . .
Cl1G Cl 0.4109(8) 0.5307(2) 0.5236(5) 0.150(4) Uiso 0.695(13) 1 d . . P . .
Cl2 Cl 0.91891(17) 0.59348(6) 0.08793(12) 0.0504(7) Uani 1 1 d . . . . .
Cl2G Cl 0.6909(15) 0.4337(4) 0.0081(10) 0.385(10) Uiso 1 1 d D . . . .
Cl3 Cl 0.6419(2) 0.56072(7) 0.51316(15) 0.0611(8) Uani 1 1 d . . . . .
Cl3G Cl 0.0798(7) 0.64656(18) 0.5033(5) 0.111(3) Uiso 0.568(12) 1 d D . P . .
Cl4 Cl 0.5044(2) 0.58360(7) 0.63538(14) 0.0612(8) Uani 1 1 d . . . . .
Cl5 Cl 0.1845(2) 0.53404(7) 0.29972(17) 0.0703(9) Uani 1 1 d . . . . .
Cl6 Cl 0.1183(2) 0.53601(7) 0.13771(16) 0.0660(8) Uani 1 1 d . . . . .
Cl7 Cl 0.3268(2) 0.51207(7) 0.01042(16) 0.0658(8) Uani 1 1 d . . . . .
Cl8 Cl 0.5544(2) 0.50440(7) -0.02351(14) 0.0606(8) Uani 1 1 d . . . . .
Cl9 Cl 1.0068(4) 0.43454(8) 0.40824(19) 0.0881(12) Uani 1 1 d . . . . .
Cl10 Cl 0.9443(4) 0.38175(8) 0.3303(2) 0.0967(14) Uani 1 1 d . . . . .
Cl11 Cl 0.5942(5) 0.30261(10) 0.1389(3) 0.125(2) Uani 1 1 d . . . . .
Cl12 Cl 0.5216(5) 0.34814(15) 0.0305(3) 0.138(2) Uani 1 1 d . . . . .
Cl13 Cl -0.23759(18) 0.61948(6) 0.93072(12) 0.0485(6) Uani 1 1 d . . . . .
Cl14 Cl -0.42247(17) 0.57984(6) 0.92908(12) 0.0509(7) Uani 1 1 d . . . . .
Cl15 Cl -0.1425(2) 0.61173(6) 0.50297(15) 0.0583(7) Uani 1 1 d . . . . .
Cl16 Cl -0.0036(2) 0.58941(7) 0.38120(13) 0.0573(7) Uani 1 1 d . . . . .
Cl17 Cl 0.3150(2) 0.64194(7) 0.71971(15) 0.0665(8) Uani 1 1 d . . . . .
Cl18 Cl 0.3781(2) 0.63834(7) 0.88183(16) 0.0676(8) Uani 1 1 d . . . . .
Cl19 Cl 0.1683(2) 0.66246(8) 1.00736(16) 0.0675(8) Uani 1 1 d . . . . .
Cl20 Cl -0.0593(2) 0.66971(7) 1.03967(14) 0.0588(7) Uani 1 1 d . . . . .
Cl21 Cl -0.5179(4) 0.73500(9) 0.6064(2) 0.0920(12) Uani 1 1 d . . . . .
Cl22 Cl -0.4465(4) 0.78887(8) 0.6755(2) 0.0961(14) Uani 1 1 d . . . . .
Cl23 Cl -0.1004(5) 0.87255(11) 0.8502(4) 0.154(3) Uani 1 1 d . . . . .
Cl24 Cl -0.0392(7) 0.82966(18) 0.9714(4) 0.186(4) Uani 1 1 d . . . . .
O1G O 0.1844(18) 0.4749(5) 0.3284(13) 0.163(9) Uiso 0.695(13) 1 d D . P . .
O1W O 0.2947(16) 0.3777(4) 0.0683(10) 0.175(7) Uiso 1 1 d . . . . .
O2G O 0.184(3) 0.7240(7) 0.3576(18) 0.202(15) Uiso 0.568(12) 1 d D . P . .
O2W O 0.206(2) 0.7988(6) 0.9666(14) 0.254(12) Uiso 1 1 d . . . . .
O3W O 0.2654(16) 0.7170(4) 0.6982(11) 0.075(6) Uiso 0.432(12) 1 d . . P . .
N1 N 0.6194(6) 0.6042(2) 0.0792(4) 0.048(2) Uani 1 1 d . . . . .
H1N H 0.5956 0.5936 0.0406 0.058 Uiso 1 1 calc R U . . .
N1S N 0.8464(9) 0.5319(2) 0.3409(6) 0.072(3) Uani 1 1 d . . . . .
N2 N 0.7695(6) 0.63579(19) 0.0967(4) 0.046(2) Uani 1 1 d . . . . .
H2N H 0.8167 0.6411 0.0626 0.055 Uiso 1 1 calc R U . . .
N2S N 0.6515(9) 0.6416(3) 0.6764(6) 0.072(3) Uani 1 1 d . . . . .
N3 N 0.6413(7) 0.61584(19) 0.4607(4) 0.050(2) Uani 1 1 d . . . . .
H3N H 0.7086 0.6107 0.4613 0.060 Uiso 1 1 calc R U . . .
N3S N 0.5198(16) 0.4785(6) 0.3769(16) 0.096(10) Uiso 0.4 1 d D . P . .
N4 N 0.5240(7) 0.6346(2) 0.5585(5) 0.054(2) Uani 1 1 d . . . . .
H4N H 0.5418 0.6392 0.6061 0.064 Uiso 1 1 calc R U . . .
N4S N -0.102(2) 0.7178(4) 0.6337(14) 0.200(12) Uiso 0.99(2) 1 d D . P . .
N5 N 0.1850(6) 0.5928(2) 0.2885(4) 0.050(2) Uani 1 1 d . . . . .
H5N H 0.1572 0.5883 0.3332 0.060 Uiso 1 1 calc R U . . .
N5S N 0.423(3) 0.6790(8) 0.2417(15) 0.278(19) Uiso 1 1 d D . . . .
N6 N 0.1157(6) 0.5945(2) 0.1609(4) 0.050(2) Uani 1 1 d . . . . .
H6N H 0.0494 0.5911 0.1472 0.060 Uiso 1 1 calc R U . . .
N6S N 0.0744(18) 0.4955(5) 0.7759(11) 0.166(9) Uiso 1 1 d D . . . .
N7 N 0.3949(7) 0.5149(2) 0.1609(5) 0.059(3) Uani 1 1 d . . . . .
H7N H 0.3508 0.5295 0.1549 0.070 Uiso 1 1 calc R U . . .
N8 N 0.5817(6) 0.5108(2) 0.1299(4) 0.052(2) Uani 1 1 d . . . . .
H8N H 0.6280 0.5225 0.1087 0.063 Uiso 1 1 calc R U . . .
N9 N 1.0288(8) 0.4555(2) 0.2664(5) 0.067(3) Uani 1 1 d . . . . .
H9N H 1.0900 0.4578 0.2906 0.080 Uiso 1 1 calc R U . . .
N10 N 0.9609(12) 0.4157(3) 0.1965(6) 0.098(5) Uani 1 1 d . . . . .
H10N H 0.9853 0.3984 0.1865 0.118 Uiso 1 1 calc R U . . .
N11 N 0.5106(11) 0.3395(3) 0.2417(9) 0.164(9) Uani 1 1 d D U . . .
H11N H 0.4847 0.3222 0.2490 0.197 Uiso 1 1 calc R U . . .
N12 N 0.4528(13) 0.3742(3) 0.1592(9) 0.110(5) Uani 1 1 d . . . . .
H12N H 0.4035 0.3761 0.1233 0.132 Uiso 1 1 calc R U . . .
N13 N -0.1228(5) 0.57004(18) 0.9364(4) 0.043(2) Uani 1 1 d . . . . .
H13N H -0.0988 0.5807 0.9748 0.051 Uiso 1 1 calc R U . . .
N14 N -0.2721(6) 0.5374(2) 0.9192(4) 0.050(2) Uani 1 1 d . . . . .
H14N H -0.3188 0.5322 0.9537 0.060 Uiso 1 1 calc R U . . .
N15 N -0.1406(7) 0.5566(2) 0.5568(4) 0.053(2) Uani 1 1 d . . . . .
H15N H -0.2080 0.5615 0.5551 0.064 Uiso 1 1 calc R U . . .
N16 N -0.0223(7) 0.5379(2) 0.4592(4) 0.053(2) Uani 1 1 d . . . . .
H16N H -0.0375 0.5334 0.4111 0.064 Uiso 1 1 calc R U . . .
N17 N 0.3141(6) 0.5829(2) 0.7277(4) 0.052(2) Uani 1 1 d . . . . .
H17N H 0.3431 0.5876 0.6836 0.062 Uiso 1 1 calc R U . . .
N18 N 0.3815(6) 0.5802(2) 0.8570(4) 0.052(2) Uani 1 1 d . . . . .
H18N H 0.4476 0.5835 0.8713 0.063 Uiso 1 1 calc R U . . .
N19 N 0.1000(7) 0.6589(2) 0.8564(5) 0.060(3) Uani 1 1 d . . . . .
H19N H 0.1430 0.6442 0.8633 0.072 Uiso 1 1 calc R U . . .
N20 N -0.0876(6) 0.6637(2) 0.8842(4) 0.051(2) Uani 1 1 d . . . . .
H20N H -0.1346 0.6522 0.9053 0.061 Uiso 1 1 calc R U . . .
N21 N -0.5397(8) 0.7167(2) 0.7517(6) 0.065(3) Uani 1 1 d . . . . .
H21N H -0.6023 0.7146 0.7295 0.078 Uiso 1 1 calc R U . . .
N22 N -0.4554(9) 0.7583(2) 0.8117(7) 0.077(3) Uani 1 1 d . U . . .
H22N H -0.4780 0.7760 0.8192 0.093 Uiso 1 1 calc R U . . .
N23 N -0.0227(11) 0.8334(3) 0.7566(7) 0.106(4) Uani 1 1 d D U . . .
H23N H 0.0035 0.8503 0.7441 0.127 Uiso 1 1 calc R U . . .
N24 N 0.0327(13) 0.8003(3) 0.8504(10) 0.116(6) Uani 1 1 d . . . . .
H24N H 0.0822 0.8005 0.8866 0.139 Uiso 1 1 calc R U . . .
C1 C 0.6080(8) 0.6302(2) 0.0607(5) 0.050(3) Uani 1 1 d . . . . .
C1G C 0.3364(16) 0.5079(4) 0.5113(15) 0.150(13) Uiso 0.695(13) 1 d D . P . .
C1S C 0.8714(9) 0.5412(3) 0.2925(6) 0.059(3) Uani 1 1 d . . . . .
C1T C 0.9032(10) 0.5536(3) 0.2316(6) 0.064(4) Uani 1 1 d . . . . .
H1A H 0.9409 0.5684 0.2438 0.077 Uiso 1 1 calc R U . . .
H1B H 0.8491 0.5590 0.2044 0.077 Uiso 1 1 calc R U . . .
H1C H 0.9410 0.5417 0.2054 0.077 Uiso 1 1 calc R U . . .
C2 C 0.5241(8) 0.6387(3) 0.0308(5) 0.055(3) Uani 1 1 d . . . . .
H2 H 0.4749 0.6273 0.0200 0.066 Uiso 1 1 calc R U . . .
C2G C 0.3256(19) 0.5008(5) 0.4429(14) 0.169(15) Uiso 0.695(13) 1 d D . P . .
H2G H 0.3579 0.5090 0.4073 0.203 Uiso 0.695(13) 1 calc R U P . .
C2S C 0.6278(8) 0.6315(3) 0.7249(6) 0.053(3) Uani 1 1 d . . . . .
C2T C 0.5951(8) 0.6192(3) 0.7857(6) 0.059(3) Uani 1 1 d . . . . .
H2A H 0.6481 0.6115 0.8098 0.071 Uiso 1 1 calc R U . . .
H2B H 0.5497 0.6061 0.7735 0.071 Uiso 1 1 calc R U . . .
H2C H 0.5654 0.6318 0.8150 0.071 Uiso 1 1 calc R U . . .
C3 C 0.5159(9) 0.6650(3) 0.0174(6) 0.057(3) Uani 1 1 d . . . . .
H3 H 0.4606 0.6711 -0.0041 0.069 Uiso 1 1 calc R U . . .
C3G C 0.263(2) 0.4804(5) 0.4312(12) 0.22(2) Uiso 0.695(13) 1 d D . P . .
C3S C 0.5917(15) 0.4854(5) 0.3976(12) 0.051(6) Uiso 0.4 1 d D . P . .
C3T C 0.6743(14) 0.4969(4) 0.4288(11) 0.036(5) Uiso 0.4 1 d D . P . .
H3A H 0.7112 0.5053 0.3939 0.043 Uiso 0.4 1 calc R U P . .
H3B H 0.7121 0.4837 0.4507 0.043 Uiso 0.4 1 calc R U P . .
H3C H 0.6551 0.5093 0.4627 0.043 Uiso 0.4 1 calc R U P . .
C4 C 0.5842(12) 0.6818(3) 0.0340(6) 0.071(4) Uani 1 1 d . . . . .
H4 H 0.5742 0.6994 0.0274 0.085 Uiso 1 1 calc R U . . .
C4G C 0.211(2) 0.4687(6) 0.4840(16) 0.173(16) Uiso 0.695(13) 1 d D . P . .
H4G H 0.1668 0.4560 0.4723 0.208 Uiso 0.695(13) 1 calc R U P . .
C4S C -0.1244(18) 0.6976(4) 0.6137(12) 0.138(9) Uiso 0.99(2) 1 d D . P . .
C4T C -0.1652(13) 0.6754(3) 0.5829(8) 0.091(6) Uiso 0.99(2) 1 d D . P . .
H4A H -0.2144 0.6687 0.6121 0.109 Uiso 0.99(2) 1 calc R U P . .
H4B H -0.1170 0.6625 0.5770 0.109 Uiso 0.99(2) 1 calc R U P . .
H4C H -0.1922 0.6799 0.5387 0.109 Uiso 0.99(2) 1 calc R U P . .
C5 C 0.6717(9) 0.6730(2) 0.0617(6) 0.056(3) Uani 1 1 d . . . . .
H5 H 0.7219 0.6842 0.0714 0.067 Uiso 1 1 calc R U . . .
C5G C 0.223(2) 0.4753(6) 0.5532(14) 0.163(15) Uiso 0.695(13) 1 d D . P . .
H5G H 0.1885 0.4677 0.5886 0.196 Uiso 0.695(13) 1 calc R U P . .
C5S C 0.372(3) 0.6850(8) 0.1978(15) 0.215(16) Uiso 1 1 d D . . . .
C5T C 0.3236(15) 0.6906(4) 0.1344(10) 0.109(6) Uiso 1 1 d D . . . .
H5A H 0.3339 0.6767 0.1023 0.131 Uiso 1 1 calc R U . . .
H5B H 0.3474 0.7064 0.1155 0.131 Uiso 1 1 calc R U . . .
H5C H 0.2566 0.6922 0.1428 0.131 Uiso 1 1 calc R U . . .
C6 C 0.6790(7) 0.6464(2) 0.0738(5) 0.050(3) Uani 1 1 d . . . . .
C6G C 0.291(2) 0.4943(6) 0.5643(12) 0.146(13) Uiso 0.695(13) 1 d D . P . .
H6G H 0.3081 0.4983 0.6098 0.175 Uiso 0.695(13) 1 calc R U P . .
C6S C 0.118(2) 0.4852(5) 0.8182(13) 0.172(12) Uiso 1 1 d D . . . .
C6T C 0.1713(19) 0.4788(5) 0.8796(12) 0.156(10) Uiso 1 1 d D . . . .
H6A H 0.1357 0.4836 0.9196 0.187 Uiso 1 1 calc R U . . .
H6B H 0.2309 0.4879 0.8795 0.187 Uiso 1 1 calc R U . . .
H6C H 0.1831 0.4605 0.8805 0.187 Uiso 1 1 calc R U . . .
C7 C 0.8036(8) 0.6455(3) 0.1641(5) 0.054(3) Uani 1 1 d . . . . .
H7 H 0.8700 0.6407 0.1701 0.065 Uiso 1 1 calc R U . . .
H8 H 0.8002 0.6643 0.1638 0.065 Uiso 1 1 calc R U . . .
C7G C 0.259(2) 0.4720(5) 0.3604(13) 0.117(9) Uiso 0.695(13) 1 d D . P . .
H7G H 0.3086 0.4816 0.3357 0.141 Uiso 0.695(13) 1 calc R U P . .
C8 C 0.7503(8) 0.6359(2) 0.2226(5) 0.048(3) Uani 1 1 d . . . . .
C8G C 0.2758(19) 0.4459(4) 0.3495(12) 0.097(7) Uiso 0.695(13) 1 d D . P . .
H8G H 0.2827 0.4427 0.3009 0.116 Uiso 0.695(13) 1 calc R U P . .
H8H H 0.2231 0.4360 0.3666 0.116 Uiso 0.695(13) 1 calc R U P . .
H8I H 0.3331 0.4408 0.3735 0.116 Uiso 0.695(13) 1 calc R U P . .
C9 C 0.7826(8) 0.6160(3) 0.2603(5) 0.052(3) Uani 1 1 d . . . . .
H9 H 0.8405 0.6087 0.2482 0.063 Uiso 1 1 calc R U . . .
C9G C 0.7700(18) 0.4093(6) -0.0182(12) 0.244(18) Uiso 1 1 d D . . . .
C10 C 0.6659(8) 0.6456(3) 0.2415(5) 0.052(3) Uani 1 1 d . . . . .
H10 H 0.6417 0.6595 0.2165 0.063 Uiso 1 1 calc R U . . .
C10G C 0.844(2) 0.4202(6) -0.0532(12) 0.47(5) Uiso 1 1 d D . . . .
H10G H 0.8420 0.4378 -0.0632 0.566 Uiso 1 1 calc R U . . .
C11 C 0.7364(8) 0.6059(3) 0.3149(5) 0.053(3) Uani 1 1 d . . . . .
H11 H 0.7625 0.5923 0.3404 0.064 Uiso 1 1 calc R U . . .
C11G C 0.9236(19) 0.4061(7) -0.0744(11) 0.32(3) Uiso 1 1 d D . . . .
C12 C 0.6133(8) 0.6364(3) 0.2945(5) 0.056(3) Uani 1 1 d . . . . .
H12 H 0.5544 0.6436 0.3047 0.067 Uiso 1 1 calc R U . . .
C12G C 0.928(2) 0.3802(7) -0.0565(17) 0.256(19) Uiso 1 1 d D . . . .
H12G H 0.9792 0.3700 -0.0692 0.307 Uiso 1 1 calc R U . . .
C13 C 0.6485(8) 0.6166(2) 0.3319(5) 0.048(3) Uani 1 1 d . . . . .
C13G C 0.854(2) 0.3700(5) -0.0196(16) 0.216(15) Uiso 1 1 d D . . . .
H13G H 0.8602 0.3533 -0.0021 0.259 Uiso 1 1 calc R U . . .
C14 C 0.5964(9) 0.6073(3) 0.3921(5) 0.054(3) Uani 1 1 d . . . . .
H14 H 0.5942 0.5885 0.3908 0.065 Uiso 1 1 calc R U . . .
H15 H 0.5314 0.6136 0.3895 0.065 Uiso 1 1 calc R U . . .
C14G C 0.771(2) 0.3830(6) -0.0070(16) 0.27(2) Uiso 1 1 d D . . . .
H14G H 0.7171 0.3744 0.0086 0.320 Uiso 1 1 calc R U . . .
C15 C 0.6359(9) 0.6437(3) 0.4692(5) 0.057(3) Uani 1 1 d . . . . .
C15G C 1.0001(13) 0.4228(3) -0.1117(9) 0.095(5) Uiso 1 1 d D . . . .
C16 C 0.6918(9) 0.6605(3) 0.4313(6) 0.061(3) Uani 1 1 d . . . . .
H16 H 0.7374 0.6541 0.4011 0.073 Uiso 1 1 calc R U . . .
C16G C 0.1629(14) 0.6680(4) 0.5127(12) 0.095(9) Uiso 0.568(12) 1 d D . P . .
C17 C 0.6793(12) 0.6862(3) 0.4386(6) 0.074(4) Uani 1 1 d . . . . .
H17 H 0.7122 0.6979 0.4113 0.088 Uiso 1 1 calc R U . . .
C17G C 0.1799(17) 0.6840(4) 0.4579(11) 0.114(11) Uiso 0.568(12) 1 d D . P . .
H17G H 0.1413 0.6824 0.4187 0.136 Uiso 0.568(12) 1 calc R U P . .
C18 C 0.6195(12) 0.6942(3) 0.4852(8) 0.077(4) Uani 1 1 d . . . . .
H18 H 0.6132 0.7120 0.4905 0.092 Uiso 1 1 calc R U . . .
C18G C 0.250(2) 0.7024(4) 0.4574(13) 0.119(11) Uiso 0.568(12) 1 d D U P . .
C19 C 0.5662(11) 0.6792(3) 0.5261(7) 0.065(3) Uani 1 1 d . . . . .
H19 H 0.5256 0.6859 0.5593 0.078 Uiso 1 1 calc R U . . .
C19G C 0.308(2) 0.7036(7) 0.5170(18) 0.20(2) Uiso 0.568(12) 1 d D U P . .
H19G H 0.3586 0.7151 0.5189 0.245 Uiso 0.568(12) 1 calc R U P . .
C20 C 0.5773(9) 0.6512(4) 0.5143(5) 0.076(5) Uani 1 1 d . . . . .
C20G C 0.289(3) 0.6878(8) 0.5738(17) 0.22(3) Uiso 0.568(12) 1 d D U P . .
H20G H 0.3256 0.6894 0.6139 0.266 Uiso 0.568(12) 1 calc R U P . .
C21G C 0.216(2) 0.6696(6) 0.5714(12) 0.137(14) Uiso 0.568(12) 1 d D . P . .
H21G H 0.2041 0.6589 0.6090 0.165 Uiso 0.568(12) 1 calc R U P . .
C21 C 0.4224(9) 0.6375(3) 0.5529(6) 0.061(3) Uani 1 1 d . . . . .
H21 H 0.4061 0.6557 0.5557 0.074 Uiso 1 1 calc R U . . .
H22 H 0.3925 0.6287 0.5912 0.074 Uiso 1 1 calc R U . . .
C22 C 0.3843(8) 0.6264(3) 0.4850(6) 0.051(3) Uani 1 1 d . . . . .
C22G C 0.267(3) 0.7181(7) 0.3953(17) 0.162(18) Uiso 0.568(12) 1 d D . P . .
H22G H 0.2915 0.7347 0.4123 0.195 Uiso 0.568(12) 1 calc R U P . .
C23 C 0.3583(9) 0.6011(3) 0.4829(5) 0.067(4) Uani 1 1 d . . . . .
H23 H 0.3623 0.5910 0.5227 0.080 Uiso 1 1 calc R U . . .
C23G C 0.342(3) 0.7076(10) 0.354(2) 0.22(3) Uiso 0.568(12) 1 d D . P . .
H23G H 0.3998 0.7070 0.3806 0.262 Uiso 0.568(12) 1 calc R U P . .
H23H H 0.3508 0.7183 0.3141 0.262 Uiso 0.568(12) 1 calc R U P . .
H23I H 0.3247 0.6904 0.3394 0.262 Uiso 0.568(12) 1 calc R U P . .
C24 C 0.3812(8) 0.6411(3) 0.4277(6) 0.061(3) Uani 1 1 d . . . . .
H24 H 0.4001 0.6583 0.4299 0.073 Uiso 1 1 calc R U . . .
C25 C 0.3269(9) 0.5906(3) 0.4233(6) 0.061(3) Uani 1 1 d . . . . .
H25 H 0.3082 0.5733 0.4216 0.073 Uiso 1 1 calc R U . . .
C26 C 0.3511(10) 0.6311(3) 0.3668(6) 0.066(4) Uani 1 1 d . . . . .
H26 H 0.3496 0.6413 0.3272 0.079 Uiso 1 1 calc R U . . .
C27 C 0.3229(8) 0.6059(3) 0.3641(5) 0.056(3) Uani 1 1 d . . . . .
C28 C 0.2906(8) 0.5942(3) 0.2977(5) 0.059(3) Uani 1 1 d . . . . .
H28 H 0.3163 0.5768 0.2948 0.071 Uiso 1 1 calc R U . . .
H29 H 0.3168 0.6041 0.2600 0.071 Uiso 1 1 calc R U . . .
C29 C 0.1387(6) 0.6172(2) 0.2635(4) 0.036(2) Uani 1 1 d . . . . .
C30 C 0.1359(9) 0.6375(3) 0.3094(7) 0.064(3) Uani 1 1 d . . . . .
H30 H 0.1553 0.6358 0.3553 0.077 Uiso 1 1 calc R U . . .
C31 C 0.1024(12) 0.6602(3) 0.2824(8) 0.081(4) Uani 1 1 d . . . . .
H31 H 0.1022 0.6754 0.3082 0.097 Uiso 1 1 calc R U . . .
C32 C 0.0686(9) 0.6595(3) 0.2147(7) 0.061(3) Uani 1 1 d . . . . .
H32 H 0.0395 0.6743 0.1968 0.073 Uiso 1 1 calc R U . . .
C33 C 0.0750(9) 0.6400(3) 0.1761(6) 0.062(3) Uani 1 1 d . . . . .
H33 H 0.0537 0.6408 0.1304 0.075 Uiso 1 1 calc R U . . .
C34 C 0.1122(8) 0.6181(3) 0.2007(6) 0.053(3) Uani 1 1 d . . . . .
C35 C 0.1666(8) 0.5976(3) 0.0955(5) 0.052(3) Uani 1 1 d . . . . .
H35 H 0.1482 0.6139 0.0743 0.063 Uiso 1 1 calc R U . . .
H36 H 0.1485 0.5837 0.0642 0.063 Uiso 1 1 calc R U . . .
C36 C 0.2706(7) 0.5972(3) 0.1064(5) 0.055(3) Uani 1 1 d . . . . .
C37 C 0.3237(8) 0.5765(3) 0.0916(5) 0.052(3) Uani 1 1 d . . . . .
H37 H 0.2947 0.5619 0.0723 0.062 Uiso 1 1 calc R U . . .
C38 C 0.3143(8) 0.6196(2) 0.1339(6) 0.053(3) Uani 1 1 d . . . . .
H38 H 0.2792 0.6346 0.1413 0.064 Uiso 1 1 calc R U . . .
C39 C 0.4171(7) 0.5762(2) 0.1037(5) 0.050(3) Uani 1 1 d . . . . .
H39 H 0.4523 0.5617 0.0910 0.059 Uiso 1 1 calc R U . . .
C40 C 0.4115(7) 0.6187(3) 0.1499(5) 0.052(3) Uani 1 1 d . . . . .
H40 H 0.4421 0.6327 0.1708 0.063 Uiso 1 1 calc R U . . .
C41 C 0.4617(8) 0.5961(3) 0.1336(5) 0.051(3) Uani 1 1 d . . . . .
C42 C 0.5684(7) 0.5954(3) 0.1439(5) 0.054(3) Uani 1 1 d . . . . .
H42 H 0.5882 0.5779 0.1554 0.065 Uiso 1 1 calc R U . . .
H43 H 0.5862 0.6066 0.1821 0.065 Uiso 1 1 calc R U . . .
C43 C 0.4652(8) 0.5226(3) 0.2127(6) 0.054(3) Uani 1 1 d . . . . .
C44 C 0.4383(10) 0.5328(3) 0.2773(6) 0.069(4) Uani 1 1 d . . . . .
H44 H 0.3745 0.5339 0.2896 0.083 Uiso 1 1 calc R U . . .
C45 C 0.5059(10) 0.5406(3) 0.3193(7) 0.067(4) Uani 1 1 d . . . . .
H45 H 0.4888 0.5468 0.3626 0.081 Uiso 1 1 calc R U . . .
C46 C 0.5990(10) 0.5402(3) 0.3034(6) 0.069(4) Uani 1 1 d . . . . .
H46 H 0.6441 0.5467 0.3345 0.083 Uiso 1 1 calc R U . . .
C47 C 0.6268(9) 0.5303(3) 0.2420(6) 0.057(3) Uani 1 1 d . . . . .
H47 H 0.6910 0.5298 0.2305 0.069 Uiso 1 1 calc R U . . .
C48 C 0.5588(9) 0.5209(3) 0.1968(6) 0.063(3) Uani 1 1 d . . . . .
C49 C 0.6241(8) 0.4841(3) 0.1319(6) 0.056(3) Uani 1 1 d . . . . .
H49 H 0.5780 0.4723 0.1515 0.067 Uiso 1 1 calc R U . . .
H50 H 0.6362 0.4785 0.0850 0.067 Uiso 1 1 calc R U . . .
C50 C 0.7144(9) 0.4823(2) 0.1728(5) 0.055(3) Uani 1 1 d . . . . .
C51 C 0.7929(9) 0.4910(3) 0.1414(6) 0.059(3) Uani 1 1 d . . . . .
H51 H 0.7894 0.4977 0.0968 0.071 Uiso 1 1 calc R U . . .
C52 C 0.7190(9) 0.4734(3) 0.2387(6) 0.058(3) Uani 1 1 d . . . . .
H52 H 0.6638 0.4681 0.2608 0.070 Uiso 1 1 calc R U . . .
C53 C 0.8806(9) 0.4897(3) 0.1771(6) 0.063(3) Uani 1 1 d . . . . .
H53 H 0.9361 0.4954 0.1559 0.075 Uiso 1 1 calc R U . . .
C54 C 0.8041(10) 0.4724(2) 0.2721(7) 0.062(3) Uani 1 1 d . . . . .
H54 H 0.8069 0.4661 0.3171 0.075 Uiso 1 1 calc R U . . .
C55 C 0.8841(8) 0.4803(2) 0.2420(6) 0.052(3) Uani 1 1 d . . . . .
C56 C 0.9751(10) 0.4792(3) 0.2799(7) 0.064(3) Uani 1 1 d . . . . .
H56 H 1.0136 0.4940 0.2671 0.077 Uiso 1 1 calc R U . . .
H57 H 0.9630 0.4804 0.3290 0.077 Uiso 1 1 calc R U . . .
C57 C 1.0529(8) 0.4532(2) 0.1931(6) 0.059(3) Uani 1 1 d D . . . .
C58 C 1.1093(8) 0.4702(3) 0.1590(7) 0.075(4) Uani 1 1 d D . . . .
H58 H 1.1346 0.4844 0.1827 0.090 Uiso 1 1 calc R U . . .
C59 C 1.1291(10) 0.4671(3) 0.0925(8) 0.075(4) Uani 1 1 d D . . . .
H59 H 1.1674 0.4790 0.0695 0.090 Uiso 1 1 calc R U . . .
C60 C 1.0923(12) 0.4466(3) 0.0593(9) 0.103(7) Uani 1 1 d D . . . .
H60 H 1.1055 0.4439 0.0129 0.124 Uiso 1 1 calc R U . . .
C61 C 1.0347(11) 0.4292(3) 0.0945(7) 0.080(4) Uani 1 1 d D . . . .
H61 H 1.0087 0.4152 0.0707 0.096 Uiso 1 1 calc R U . . .
C62 C 1.0146(7) 0.43230(18) 0.1646(6) 0.042(2) Uani 1 1 d D . . . .
C63 C 0.8626(14) 0.4164(3) 0.1756(8) 0.084(5) Uani 1 1 d . . . . .
H63 H 0.8606 0.4147 0.1257 0.101 Uiso 1 1 calc R U . . .
H64 H 0.8389 0.4336 0.1861 0.101 Uiso 1 1 calc R U . . .
C64 C 0.7913(15) 0.3970(4) 0.2049(8) 0.092(5) Uani 1 1 d . . . . .
C65 C 0.7969(16) 0.3737(4) 0.1816(10) 0.106(6) Uani 1 1 d . . . . .
H65 H 0.8412 0.3694 0.1481 0.128 Uiso 1 1 calc R U . . .
C66 C 0.7361(13) 0.4014(3) 0.2582(8) 0.080(5) Uani 1 1 d . . . . .
H66 H 0.7362 0.4182 0.2760 0.096 Uiso 1 1 calc R U . . .
C67 C 0.7338(15) 0.3548(4) 0.2083(10) 0.101(6) Uani 1 1 d . . . . .
H67 H 0.7344 0.3384 0.1883 0.121 Uiso 1 1 calc R U . . .
C68 C 0.6815(16) 0.3846(3) 0.2883(9) 0.099(6) Uani 1 1 d . . . . .
H68 H 0.6477 0.3891 0.3276 0.119 Uiso 1 1 calc R U . . .
C69 C 0.6742(16) 0.3589(3) 0.2600(11) 0.106(7) Uani 1 1 d D . . . .
C70 C 0.6025(16) 0.3388(3) 0.2804(10) 0.133(9) Uani 1 1 d D U . . .
H70 H 0.6307 0.3219 0.2743 0.160 Uiso 1 1 calc R U . . .
H71 H 0.5894 0.3409 0.3292 0.160 Uiso 1 1 calc R U . . .
C71 C 0.4434(15) 0.3554(4) 0.2711(11) 0.150(9) Uani 1 1 d D U . . .
C72 C 0.4046(16) 0.3552(3) 0.3328(11) 0.149(10) Uani 1 1 d D U . . .
H72 H 0.4260 0.3438 0.3668 0.179 Uiso 1 1 calc R U . . .
C73 C 0.3308(18) 0.3724(5) 0.3458(13) 0.185(14) Uani 1 1 d D . . . .
H73 H 0.3072 0.3730 0.3906 0.222 Uiso 1 1 calc R U . . .
C74 C 0.2912(18) 0.3882(5) 0.2991(14) 0.167(13) Uani 1 1 d D . . . .
H74 H 0.2377 0.3980 0.3101 0.200 Uiso 1 1 calc R U . . .
C75 C 0.3301(15) 0.3898(3) 0.2357(13) 0.134(10) Uani 1 1 d D . . . .
H75 H 0.3068 0.4006 0.2009 0.161 Uiso 1 1 calc R U . . .
C76 C 0.4083(13) 0.3738(4) 0.2277(12) 0.118(8) Uani 1 1 d D U . . .
C77 C 0.5253(14) 0.3954(4) 0.1518(12) 0.118(7) Uani 1 1 d . . . . .
H77 H 0.5546 0.3945 0.1067 0.142 Uiso 1 1 calc R U . . .
H78 H 0.5748 0.3936 0.1868 0.142 Uiso 1 1 calc R U . . .
C78 C 0.4739(13) 0.4215(3) 0.1603(9) 0.085(5) Uani 1 1 d . . . . .
C79 C 0.4238(14) 0.4311(4) 0.1056(8) 0.095(6) Uani 1 1 d . . . . .
H79 H 0.4168 0.4217 0.0648 0.113 Uiso 1 1 calc R U . . .
C80 C 0.4787(12) 0.4346(3) 0.2209(8) 0.079(4) Uani 1 1 d . . . . .
H80 H 0.5120 0.4276 0.2584 0.095 Uiso 1 1 calc R U . . .
C81 C 0.3813(10) 0.4567(3) 0.1132(7) 0.069(4) Uani 1 1 d . . . . .
H81 H 0.3523 0.4649 0.0756 0.083 Uiso 1 1 calc R U . . .
C82 C 0.4344(9) 0.4581(3) 0.2271(7) 0.063(3) Uani 1 1 d . . . . .
H82 H 0.4389 0.4672 0.2684 0.076 Uiso 1 1 calc R U . . .
C83 C 0.3846(10) 0.4680(3) 0.1735(7) 0.067(4) Uani 1 1 d . . . . .
C84 C 0.3379(10) 0.4924(3) 0.1810(7) 0.070(4) Uani 1 1 d . . . . .
H84 H 0.3198 0.4945 0.2289 0.084 Uiso 1 1 calc R U . . .
H85 H 0.2799 0.4923 0.1533 0.084 Uiso 1 1 calc R U . . .
C85 C -0.1100(8) 0.5431(2) 0.9551(5) 0.048(3) Uani 1 1 d . . . . .
C86 C -0.0292(8) 0.5343(3) 0.9865(5) 0.054(3) Uani 1 1 d . . . . .
H86 H 0.0198 0.5457 0.9977 0.064 Uiso 1 1 calc R U . . .
C87 C -0.0203(9) 0.5088(3) 1.0014(6) 0.060(3) Uani 1 1 d . . . . .
H87 H 0.0337 0.5028 1.0246 0.072 Uiso 1 1 calc R U . . .
C88 C -0.0911(9) 0.4922(3) 0.9822(6) 0.059(3) Uani 1 1 d . . . . .
H88 H -0.0827 0.4744 0.9880 0.071 Uiso 1 1 calc R U . . .
C89 C -0.1733(9) 0.5014(3) 0.9548(6) 0.062(3) Uani 1 1 d . . . . .
H89 H -0.2234 0.4901 0.9456 0.074 Uiso 1 1 calc R U . . .
C90 C -0.1831(8) 0.5261(3) 0.9411(5) 0.052(3) Uani 1 1 d . . . . .
C91 C -0.3074(9) 0.5268(2) 0.8526(5) 0.051(3) Uani 1 1 d . . . . .
H91 H -0.3743 0.5311 0.8466 0.061 Uiso 1 1 calc R U . . .
H92 H -0.3015 0.5081 0.8530 0.061 Uiso 1 1 calc R U . . .
C92 C -0.2519(7) 0.5377(2) 0.7933(5) 0.048(3) Uani 1 1 d . . . . .
C93 C -0.2888(9) 0.5569(3) 0.7544(6) 0.058(3) Uani 1 1 d . . . . .
H93 H -0.3485 0.5637 0.7644 0.070 Uiso 1 1 calc R U . . .
C94 C -0.1669(8) 0.5267(3) 0.7768(5) 0.053(3) Uani 1 1 d . . . . .
H94 H -0.1431 0.5128 0.8022 0.063 Uiso 1 1 calc R U . . .
C95 C -0.2363(8) 0.5667(3) 0.6986(5) 0.056(3) Uani 1 1 d . . . . .
H95 H -0.2601 0.5804 0.6727 0.068 Uiso 1 1 calc R U . . .
C96 C -0.1176(8) 0.5363(3) 0.7234(5) 0.054(3) Uani 1 1 d . . . . .
H96 H -0.0582 0.5294 0.7131 0.065 Uiso 1 1 calc R U . . .
C97 C -0.1545(8) 0.5564(3) 0.6832(5) 0.052(3) Uani 1 1 d . . . . .
C98 C -0.1019(8) 0.5658(3) 0.6211(5) 0.053(3) Uani 1 1 d . . . . .
H98 H -0.1025 0.5845 0.6208 0.064 Uiso 1 1 calc R U . . .
H99 H -0.0360 0.5602 0.6250 0.064 Uiso 1 1 calc R U . . .
C99 C -0.1358(9) 0.5296(3) 0.5453(6) 0.057(3) Uani 1 1 d . . . . .
C100 C -0.1890(10) 0.5124(3) 0.5824(6) 0.062(3) Uani 1 1 d . . . . .
H100 H -0.2308 0.5188 0.6152 0.074 Uiso 1 1 calc R U . . .
C101 C -0.1832(12) 0.4874(3) 0.5733(7) 0.081(5) Uani 1 1 d . . . . .
H101 H -0.2230 0.4763 0.5976 0.097 Uiso 1 1 calc R U . . .
C102 C -0.1176(13) 0.4774(3) 0.5275(6) 0.077(4) Uani 1 1 d . . . . .
H102 H -0.1115 0.4596 0.5222 0.093 Uiso 1 1 calc R U . . .
C103 C -0.0616(11) 0.4939(3) 0.4899(7) 0.073(4) Uani 1 1 d . . . . .
H103 H -0.0174 0.4876 0.4586 0.088 Uiso 1 1 calc R U . . .
C104 C -0.0739(8) 0.5209(2) 0.5006(5) 0.052(3) Uani 1 1 d . . . . .
C105 C 0.0828(9) 0.5363(3) 0.4668(6) 0.063(3) Uani 1 1 d . . . . .
H105 H 0.1025 0.5184 0.4656 0.076 Uiso 1 1 calc R U . . .
H106 H 0.1124 0.5452 0.4284 0.076 Uiso 1 1 calc R U . . .
C106 C 0.1149(8) 0.5480(3) 0.5315(6) 0.061(4) Uani 1 1 d . . . . .
C107 C 0.1411(8) 0.5731(3) 0.5329(6) 0.058(3) Uani 1 1 d . . . . .
H107 H 0.1391 0.5830 0.4927 0.069 Uiso 1 1 calc R U . . .
C108 C 0.1196(10) 0.5340(3) 0.5923(6) 0.072(4) Uani 1 1 d . . . . .
H108 H 0.1025 0.5166 0.5918 0.086 Uiso 1 1 calc R U . . .
C109 C 0.1708(8) 0.5837(3) 0.5940(6) 0.063(4) Uani 1 1 d . . . . .
H109 H 0.1878 0.6011 0.5937 0.076 Uiso 1 1 calc R U . . .
C110 C 0.1485(9) 0.5450(3) 0.6528(6) 0.065(4) Uani 1 1 d . . . . .
H110 H 0.1493 0.5353 0.6933 0.078 Uiso 1 1 calc R U . . .
C111 C 0.1773(9) 0.5712(3) 0.6542(5) 0.063(4) Uani 1 1 d . . . . .
C112 C 0.2086(8) 0.5823(3) 0.7181(5) 0.058(3) Uani 1 1 d . . . . .
H112 H 0.1813 0.5724 0.7557 0.069 Uiso 1 1 calc R U . . .
H113 H 0.1844 0.5998 0.7211 0.069 Uiso 1 1 calc R U . . .
C113 C 0.3573(7) 0.5569(3) 0.7527(4) 0.047(3) Uani 1 1 d . . . . .
C114 C 0.3602(10) 0.5411(4) 0.7132(11) 0.113(8) Uani 1 1 d . . . . .
H114 H 0.3379 0.5442 0.6685 0.136 Uiso 1 1 calc R U . . .
C115 C 0.3989(11) 0.5153(3) 0.7311(7) 0.076(4) Uani 1 1 d . . . . .
H115 H 0.4039 0.5018 0.6995 0.091 Uiso 1 1 calc R U . . .
C116 C 0.4276(8) 0.5133(3) 0.8015(6) 0.063(3) Uani 1 1 d . . . . .
H116 H 0.4498 0.4977 0.8193 0.075 Uiso 1 1 calc R U . . .
C117 C 0.4220(9) 0.5342(3) 0.8418(6) 0.065(4) Uani 1 1 d . . . . .
H117 H 0.4419 0.5329 0.8878 0.077 Uiso 1 1 calc R U . . .
C118 C 0.3858(8) 0.5588(3) 0.8160(6) 0.057(3) Uani 1 1 d . . . . .
C119 C 0.3290(8) 0.5767(3) 0.9229(5) 0.056(3) Uani 1 1 d . . . . .
H119 H 0.3481 0.5605 0.9444 0.067 Uiso 1 1 calc R U . . .
H120 H 0.3451 0.5906 0.9545 0.067 Uiso 1 1 calc R U . . .
C120 C 0.2247(8) 0.5765(3) 0.9097(5) 0.052(3) Uani 1 1 d . . . . .
C121 C 0.1746(8) 0.5972(3) 0.9248(5) 0.055(3) Uani 1 1 d . . . . .
H121 H 0.2049 0.6118 0.9429 0.067 Uiso 1 1 calc R U . . .
C122 C 0.1803(8) 0.5559(3) 0.8818(5) 0.053(3) Uani 1 1 d . . . . .
H122 H 0.2158 0.5412 0.8716 0.063 Uiso 1 1 calc R U . . .
C123 C 0.0774(8) 0.5974(3) 0.9139(5) 0.056(3) Uani 1 1 d . . . . .
H123 H 0.0422 0.6118 0.9270 0.067 Uiso 1 1 calc R U . . .
C124 C 0.0865(8) 0.5559(3) 0.8684(6) 0.054(3) Uani 1 1 d . . . . .
H124 H 0.0578 0.5416 0.8481 0.065 Uiso 1 1 calc R U . . .
C125 C 0.0327(8) 0.5772(3) 0.8847(5) 0.054(3) Uani 1 1 d . . . . .
C126 C -0.0695(7) 0.5773(2) 0.8735(5) 0.045(2) Uani 1 1 d . . . . .
H126 H -0.0853 0.5652 0.8367 0.053 Uiso 1 1 calc R U . . .
H127 H -0.0893 0.5944 0.8587 0.053 Uiso 1 1 calc R U . . .
C127 C 0.0325(9) 0.6511(3) 0.8046(6) 0.060(3) Uani 1 1 d . . . . .
C128 C 0.0594(10) 0.6419(3) 0.7421(7) 0.074(4) Uani 1 1 d . . . . .
H128 H 0.1237 0.6421 0.7306 0.088 Uiso 1 1 calc R U . . .
C129 C -0.0029(11) 0.6329(3) 0.6979(7) 0.074(4) Uani 1 1 d . . . . .
H129 H 0.0170 0.6261 0.6559 0.088 Uiso 1 1 calc R U . . .
C130 C -0.1015(9) 0.6336(3) 0.7141(6) 0.062(3) Uani 1 1 d . . . . .
H130 H -0.1470 0.6275 0.6827 0.074 Uiso 1 1 calc R U . . .
C131 C -0.1278(8) 0.6432(2) 0.7759(5) 0.050(3) Uani 1 1 d . . . . .
H131 H -0.1919 0.6434 0.7878 0.060 Uiso 1 1 calc R U . . .
C132 C -0.0607(9) 0.6524(2) 0.8208(6) 0.054(3) Uani 1 1 d . . . . .
C133 C -0.1290(9) 0.6892(2) 0.8801(6) 0.056(3) Uani 1 1 d . . . . .
H133 H -0.1366 0.6957 0.9267 0.067 Uiso 1 1 calc R U . . .
H134 H -0.0848 0.7005 0.8567 0.067 Uiso 1 1 calc R U . . .
C134 C -0.2189(8) 0.6905(2) 0.8453(6) 0.050(3) Uani 1 1 d . . . . .
C135 C -0.3018(8) 0.6823(3) 0.8762(6) 0.056(3) Uani 1 1 d . . . . .
H135 H -0.2987 0.6766 0.9218 0.068 Uiso 1 1 calc R U . . .
C136 C -0.2262(8) 0.6990(2) 0.7780(6) 0.051(3) Uani 1 1 d . . . . .
H136 H -0.1708 0.7038 0.7553 0.061 Uiso 1 1 calc R U . . .
C137 C -0.3872(9) 0.6823(2) 0.8433(7) 0.058(3) Uani 1 1 d . . . . .
H137 H -0.4410 0.6762 0.8657 0.070 Uiso 1 1 calc R U . . .
C138 C -0.3117(10) 0.7007(3) 0.7429(6) 0.060(3) Uani 1 1 d . . . . .
H138 H -0.3150 0.7077 0.6986 0.072 Uiso 1 1 calc R U . . .
C139 C -0.3948(8) 0.6915(2) 0.7757(6) 0.054(3) Uani 1 1 d . . . . .
C140 C -0.4866(10) 0.6922(3) 0.7376(7) 0.063(3) Uani 1 1 d . . . . .
H140 H -0.5252 0.6775 0.7512 0.075 Uiso 1 1 calc R U . . .
H141 H -0.4750 0.6908 0.6885 0.075 Uiso 1 1 calc R U . . .
C141 C -0.5580(12) 0.7210(4) 0.8239(9) 0.093(6) Uani 1 1 d . . . . .
C142 C -0.6148(10) 0.7060(4) 0.8609(9) 0.092(6) Uani 1 1 d . . . . .
H142 H -0.6453 0.6921 0.8397 0.110 Uiso 1 1 calc R U . . .
C143 C -0.6291(11) 0.7105(4) 0.9283(9) 0.086(5) Uani 1 1 d . . . . .
H143 H -0.6674 0.6994 0.9538 0.103 Uiso 1 1 calc R U . . .
C144 C -0.5899(12) 0.7299(3) 0.9570(9) 0.081(4) Uani 1 1 d . . . . .
H144 H -0.6008 0.7332 1.0035 0.098 Uiso 1 1 calc R U . . .
C145 C -0.5340(12) 0.7456(3) 0.9220(7) 0.078(4) Uani 1 1 d . . . . .
H145 H -0.5047 0.7592 0.9452 0.093 Uiso 1 1 calc R U . . .
C146 C -0.5156(8) 0.7422(2) 0.8454(9) 0.070(4) Uani 1 1 d . U . . .
C147 C -0.3563(11) 0.7571(3) 0.8376(8) 0.076(4) Uani 1 1 d . U . . .
H147 H -0.3309 0.7398 0.8306 0.092 Uiso 1 1 calc R U . . .
H148 H -0.3544 0.7608 0.8867 0.092 Uiso 1 1 calc R U . . .
C148 C -0.2979(11) 0.7762(3) 0.8002(8) 0.083(5) Uani 1 1 d D . . . .
C149 C -0.2932(11) 0.8008(2) 0.8234(9) 0.089(5) Uani 1 1 d D . . . .
H149 H -0.3288 0.8057 0.8615 0.107 Uiso 1 1 calc R U . . .
C150 C -0.2386(12) 0.7689(3) 0.7462(7) 0.086(5) Uani 1 1 d D . . . .
H150 H -0.2415 0.7520 0.7293 0.103 Uiso 1 1 calc R U . . .
C151 C -0.2368(13) 0.8183(3) 0.7915(10) 0.108(7) Uani 1 1 d D . . . .
H151 H -0.2404 0.8357 0.8044 0.130 Uiso 1 1 calc R U . . .
C152 C -0.1761(13) 0.7861(3) 0.7175(10) 0.099(6) Uani 1 1 d D . . . .
H152 H -0.1351 0.7809 0.6826 0.119 Uiso 1 1 calc R U . . .
C153 C -0.1749(14) 0.8112(3) 0.7410(10) 0.107(7) Uani 1 1 d D . . . .
C154 C -0.1041(13) 0.8292(3) 0.7104(10) 0.111(6) Uani 1 1 d D U . . .
H154 H -0.0818 0.8221 0.6671 0.134 Uiso 1 1 calc R U . . .
H155 H -0.1346 0.8456 0.7006 0.134 Uiso 1 1 calc R U . . .
C155 C 0.0529(15) 0.8136(3) 0.7383(12) 0.107(6) Uani 1 1 d . U . . .
C156 C 0.0917(19) 0.8142(4) 0.6753(12) 0.130(8) Uani 1 1 d . U . . .
H156 H 0.0652 0.8239 0.6393 0.156 Uiso 1 1 calc R U . . .
C157 C 0.174(2) 0.7994(5) 0.6665(15) 0.154(10) Uani 1 1 d . U . . .
H157 H 0.2067 0.7994 0.6248 0.185 Uiso 1 1 calc R U . . .
C158 C 0.208(3) 0.7840(5) 0.7260(18) 0.170(11) Uani 1 1 d . U . . .
H158 H 0.2655 0.7750 0.7246 0.204 Uiso 1 1 calc R U . . .
C159 C 0.1596(17) 0.7833(5) 0.7755(15) 0.136(9) Uani 1 1 d . U . . .
H159 H 0.1741 0.7719 0.8112 0.164 Uiso 1 1 calc R U . . .
C160 C 0.0850(17) 0.7988(4) 0.7806(15) 0.121(8) Uani 1 1 d . . . . .
C161 C -0.0314(15) 0.7768(3) 0.8651(11) 0.105(6) Uani 1 1 d . . . . .
H161 H -0.0558 0.7784 0.9116 0.125 Uiso 1 1 calc R U . . .
H162 H -0.0855 0.7773 0.8334 0.125 Uiso 1 1 calc R U . . .
C162 C 0.0130(14) 0.7531(4) 0.8589(10) 0.092(5) Uani 1 1 d . . . . .
C163 C 0.0648(13) 0.7416(4) 0.9092(9) 0.088(5) Uani 1 1 d . . . . .
H163 H 0.0666 0.7495 0.9525 0.105 Uiso 1 1 calc R U . . .
C164 C 0.0115(11) 0.7403(4) 0.7959(10) 0.089(5) Uani 1 1 d . . . . .
H164 H -0.0194 0.7477 0.7580 0.106 Uiso 1 1 calc R U . . .
C165 C 0.1125(11) 0.7200(3) 0.9018(8) 0.077(4) Uani 1 1 d . . . . .
H165 H 0.1506 0.7143 0.9384 0.092 Uiso 1 1 calc R U . . .
C166 C 0.0555(12) 0.7165(4) 0.7890(8) 0.089(6) Uani 1 1 d . . . . .
H166 H 0.0489 0.7077 0.7474 0.106 Uiso 1 1 calc R U . . .
C167 C 0.1091(11) 0.7053(3) 0.8416(8) 0.079(4) Uani 1 1 d . . . . .
C168 C 0.1617(9) 0.6812(3) 0.8358(7) 0.069(4) Uani 1 1 d . . . . .
H168 H 0.2178 0.6818 0.8655 0.082 Uiso 1 1 calc R U . . .
H169 H 0.1824 0.6789 0.7886 0.082 Uiso 1 1 calc R U . . .

loop_
_atom_site_aniso_label
_atom_site_aniso_U_11
_atom_site_aniso_U_22
_atom_site_aniso_U_33
_atom_site_aniso_U_23
_atom_site_aniso_U_13
_atom_site_aniso_U_12
Pd1 0.0187(4) 0.0678(5) 0.0404(3) 0.0024(4) -0.0007(3) -0.0041(4)
Pd2 0.0309(5) 0.0715(6) 0.0469(4) -0.0041(4) -0.0003(3) -0.0024(4)
Pd3 0.0262(4) 0.0758(6) 0.0513(4) 0.0029(4) 0.0023(3) 0.0000(4)
Pd4 0.0268(5) 0.0738(6) 0.0600(5) 0.0103(4) 0.0003(3) -0.0066(4)
Pd5 0.0735(8) 0.0621(6) 0.0707(6) 0.0003(5) 0.0014(5) 0.0084(5)
Pd6 0.1180(15) 0.0852(10) 0.1340(12) -0.0127(9) 0.0358(11) -0.0320(9)
Pd7 0.0184(4) 0.0676(5) 0.0400(3) 0.0034(4) -0.0006(2) -0.0034(3)
Pd8 0.0300(4) 0.0728(6) 0.0435(4) -0.0042(4) -0.0003(3) -0.0017(4)
Pd9 0.0258(4) 0.0846(7) 0.0500(4) 0.0083(4) 0.0009(3) -0.0003(4)
Pd10 0.0268(5) 0.0723(6) 0.0644(5) 0.0111(5) 0.0011(3) -0.0047(4)
Pd11 0.0720(8) 0.0604(6) 0.0896(7) 0.0030(6) 0.0086(6) 0.0063(6)
Pd12 0.1112(15) 0.0889(10) 0.1650(15) -0.0181(10) 0.0408(12) -0.0350(10)
Cl1 0.0279(13) 0.0709(18) 0.0442(12) 0.0047(12) 0.0008(9) -0.0063(12)
Cl2 0.0193(12) 0.082(2) 0.0502(12) -0.0003(13) -0.0043(9) -0.0038(12)
Cl3 0.0363(17) 0.076(2) 0.0710(16) -0.0081(15) 0.0014(12) -0.0008(14)
Cl4 0.0435(18) 0.086(2) 0.0537(14) 0.0005(14) 0.0072(12) -0.0043(15)
Cl5 0.048(2) 0.090(2) 0.0731(18) 0.0204(17) 0.0125(14) 0.0152(17)
Cl6 0.051(2) 0.078(2) 0.0695(17) -0.0084(16) 0.0040(14) -0.0046(16)
Cl7 0.0331(16) 0.091(2) 0.0730(17) 0.0139(17) -0.0046(12) -0.0075(16)
Cl8 0.0354(16) 0.087(2) 0.0597(15) 0.0066(15) 0.0035(11) -0.0101(14)
Cl9 0.107(4) 0.083(3) 0.074(2) -0.0053(19) -0.003(2) 0.004(2)
Cl10 0.136(5) 0.064(2) 0.090(2) -0.002(2) 0.014(3) 0.004(2)
Cl11 0.136(5) 0.079(3) 0.160(5) -0.023(3) 0.061(4) -0.021(3)
Cl12 0.128(5) 0.156(5) 0.129(4) -0.001(4) 0.026(4) -0.016(4)
Cl13 0.0288(14) 0.0695(18) 0.0471(12) 0.0022(12) 0.0007(9) -0.0058(12)
Cl14 0.0200(13) 0.082(2) 0.0503(12) 0.0009(13) -0.0028(9) -0.0049(12)
Cl15 0.0365(16) 0.0686(19) 0.0699(16) -0.0075(15) 0.0035(12) -0.0005(14)
Cl16 0.0401(16) 0.084(2) 0.0478(12) 0.0014(13) 0.0045(10) -0.0056(14)
Cl17 0.0411(18) 0.097(2) 0.0614(16) 0.0211(17) 0.0032(12) 0.0019(16)
Cl18 0.051(2) 0.085(2) 0.0667(17) 0.0005(17) 0.0037(14) -0.0034(16)
Cl19 0.0317(16) 0.094(2) 0.0769(18) 0.0140(17) -0.0060(13) -0.0049(16)
Cl20 0.0340(16) 0.081(2) 0.0619(15) 0.0072(14) 0.0034(11) -0.0101(14)
Cl21 0.102(3) 0.085(3) 0.090(2) -0.006(2) 0.004(2) 0.013(2)
Cl22 0.123(4) 0.066(2) 0.100(3) 0.007(2) 0.019(3) -0.005(2)
Cl23 0.141(6) 0.091(4) 0.233(7) -0.050(4) 0.099(5) -0.043(4)
Cl24 0.211(9) 0.197(8) 0.152(6) -0.040(5) 0.052(6) -0.092(7)
N1 0.027(5) 0.077(7) 0.042(4) 0.001(4) -0.001(3) -0.006(4)
N1S 0.075(9) 0.083(8) 0.059(6) -0.008(6) 0.008(5) -0.015(7)
N2 0.024(5) 0.069(6) 0.045(4) 0.002(4) -0.002(3) -0.007(4)
N2S 0.054(8) 0.098(9) 0.064(6) -0.003(6) -0.008(5) -0.017(7)
N3 0.033(5) 0.061(6) 0.055(5) -0.010(4) -0.002(4) -0.007(4)
N4 0.036(6) 0.072(7) 0.053(5) 0.005(5) -0.001(4) 0.006(5)
N5 0.023(5) 0.085(7) 0.043(4) 0.004(4) 0.007(3) 0.003(4)
N6 0.029(5) 0.082(7) 0.038(4) -0.019(4) 0.005(3) -0.014(5)
N7 0.033(6) 0.076(7) 0.067(6) 0.007(5) 0.003(4) -0.002(5)
N8 0.025(5) 0.080(7) 0.052(5) 0.001(5) 0.001(3) -0.016(5)
N9 0.041(6) 0.090(8) 0.069(6) -0.012(6) -0.009(5) 0.011(6)
N10 0.127(14) 0.096(10) 0.072(7) -0.010(7) -0.007(8) 0.082(10)
N11 0.081(11) 0.119(12) 0.29(2) -0.154(14) 0.088(13) -0.044(9)
N12 0.087(12) 0.089(11) 0.153(14) -0.012(10) 0.010(10) -0.020(9)
N13 0.016(4) 0.065(6) 0.046(4) 0.009(4) -0.001(3) -0.002(4)
N14 0.023(5) 0.088(7) 0.041(4) 0.005(4) -0.001(3) -0.008(5)
N15 0.037(6) 0.077(7) 0.046(4) -0.002(5) 0.005(4) -0.005(5)
N16 0.044(6) 0.068(6) 0.048(5) -0.007(5) 0.002(4) -0.002(5)
N17 0.029(5) 0.087(7) 0.039(4) 0.008(4) 0.004(3) -0.002(5)
N18 0.018(4) 0.085(7) 0.054(5) 0.004(5) 0.006(3) -0.012(4)
N19 0.029(5) 0.078(7) 0.073(6) 0.022(5) 0.014(4) 0.005(5)
N20 0.028(5) 0.070(6) 0.055(5) 0.007(5) 0.005(4) 0.010(4)
N21 0.038(6) 0.059(6) 0.098(8) 0.019(6) -0.009(5) 0.000(5)
N22 0.053(7) 0.064(7) 0.115(8) -0.019(6) 0.002(6) -0.006(6)
N23 0.085(8) 0.072(7) 0.162(10) -0.005(7) 0.038(7) -0.039(6)
N24 0.099(13) 0.089(11) 0.160(15) -0.011(10) 0.004(11) -0.044(10)
C1 0.037(7) 0.070(8) 0.042(5) -0.001(5) -0.007(4) 0.011(6)
C1S 0.035(7) 0.092(10) 0.050(6) -0.015(6) -0.013(5) 0.008(7)
C1T 0.052(8) 0.092(10) 0.048(6) 0.001(6) 0.010(5) 0.000(7)
C2 0.025(6) 0.089(9) 0.050(5) 0.008(6) 0.000(4) 0.000(6)
C2S 0.031(6) 0.078(8) 0.051(6) -0.005(6) -0.006(4) -0.006(6)
C2T 0.032(7) 0.084(9) 0.061(6) 0.009(6) -0.002(5) -0.014(6)
C3 0.038(7) 0.080(9) 0.054(6) 0.005(6) 0.000(5) 0.008(6)
C4 0.084(12) 0.068(9) 0.061(7) -0.002(6) 0.004(7) 0.010(8)
C5 0.054(8) 0.063(8) 0.052(6) 0.002(6) 0.010(5) -0.003(6)
C6 0.022(6) 0.077(8) 0.050(5) 0.014(5) -0.001(4) 0.000(5)
C7 0.027(6) 0.079(8) 0.056(6) -0.005(6) -0.002(4) -0.006(5)
C8 0.033(6) 0.064(7) 0.046(5) -0.007(5) -0.004(4) -0.007(5)
C9 0.026(6) 0.074(8) 0.056(6) -0.018(6) -0.001(4) -0.005(5)
C10 0.033(6) 0.072(8) 0.052(6) -0.008(6) -0.001(4) 0.012(5)
C11 0.040(7) 0.075(8) 0.046(5) -0.005(5) -0.002(4) 0.003(6)
C12 0.032(6) 0.084(9) 0.052(6) 0.003(6) 0.002(4) 0.015(6)
C13 0.033(6) 0.070(8) 0.041(5) -0.006(5) 0.005(4) -0.004(5)
C14 0.052(8) 0.074(8) 0.037(5) -0.002(5) 0.002(4) -0.007(6)
C15 0.050(8) 0.075(9) 0.045(5) 0.001(6) -0.007(5) 0.006(6)
C16 0.048(8) 0.076(9) 0.058(6) -0.008(6) -0.004(5) -0.006(7)
C17 0.094(12) 0.071(9) 0.057(7) -0.010(7) 0.010(7) -0.010(8)
C18 0.068(11) 0.073(10) 0.089(9) -0.011(8) -0.011(8) 0.004(8)
C19 0.062(9) 0.060(8) 0.072(8) -0.015(7) -0.020(6) 0.010(7)
C20 0.033(7) 0.162(16) 0.032(5) 0.011(7) -0.007(4) -0.017(8)
C21 0.054(8) 0.082(9) 0.048(6) 0.003(6) 0.004(5) 0.013(7)
C22 0.034(7) 0.067(8) 0.053(6) 0.000(6) 0.006(5) 0.004(6)
C23 0.036(7) 0.124(13) 0.040(5) 0.006(7) -0.002(4) 0.007(8)
C24 0.027(7) 0.082(9) 0.074(7) 0.002(7) -0.003(5) -0.001(6)
C25 0.035(7) 0.091(10) 0.058(6) 0.001(6) -0.001(5) -0.002(6)
C26 0.042(8) 0.104(11) 0.052(6) 0.005(7) -0.004(5) 0.000(7)
C27 0.023(6) 0.095(10) 0.049(5) -0.005(6) -0.008(4) 0.003(6)
C28 0.024(6) 0.106(10) 0.048(5) -0.001(6) -0.015(4) -0.002(6)
C29 0.014(4) 0.068(7) 0.027(4) -0.017(4) 0.002(3) -0.010(4)
C30 0.034(7) 0.078(9) 0.080(8) -0.007(7) -0.013(5) 0.004(6)
C31 0.071(11) 0.076(10) 0.096(10) -0.025(8) -0.014(8) 0.015(8)
C32 0.046(8) 0.062(8) 0.075(8) 0.001(7) 0.003(6) 0.009(6)
C33 0.042(8) 0.090(10) 0.055(6) 0.010(7) -0.001(5) -0.001(7)
C34 0.022(6) 0.078(8) 0.059(6) -0.003(6) 0.009(4) -0.007(5)
C35 0.030(6) 0.082(8) 0.046(5) 0.002(6) 0.001(4) 0.001(6)
C36 0.020(5) 0.098(9) 0.046(5) 0.001(6) 0.002(4) -0.011(6)
C37 0.036(6) 0.074(8) 0.044(5) -0.003(6) 0.004(4) -0.014(6)
C38 0.034(6) 0.067(7) 0.059(6) 0.014(6) 0.012(5) 0.006(5)
C39 0.024(6) 0.067(7) 0.058(6) 0.009(6) 0.007(4) -0.001(5)
C40 0.024(6) 0.081(8) 0.053(6) -0.002(6) 0.006(4) -0.003(5)
C41 0.028(6) 0.076(8) 0.050(5) -0.004(6) 0.004(4) 0.003(5)
C42 0.011(5) 0.095(9) 0.055(5) 0.017(6) 0.007(4) -0.002(5)
C43 0.030(7) 0.065(8) 0.067(7) 0.016(6) -0.004(5) -0.006(5)
C44 0.047(8) 0.095(10) 0.067(7) 0.015(7) 0.024(6) 0.000(7)
C45 0.049(9) 0.085(10) 0.068(7) 0.006(7) 0.004(6) -0.004(7)
C46 0.050(9) 0.100(11) 0.056(7) 0.006(7) -0.004(6) 0.007(7)
C47 0.034(7) 0.083(9) 0.055(6) 0.012(6) 0.007(5) -0.003(6)
C48 0.029(7) 0.088(10) 0.070(7) 0.006(7) 0.004(5) 0.007(6)
C49 0.027(6) 0.069(8) 0.072(7) -0.005(6) -0.001(5) -0.009(5)
C50 0.058(8) 0.064(8) 0.042(5) 0.015(5) 0.008(5) 0.011(6)
C51 0.043(7) 0.079(9) 0.057(6) 0.008(6) 0.013(5) 0.003(6)
C52 0.050(8) 0.065(8) 0.059(6) 0.005(6) 0.005(5) 0.011(6)
C53 0.037(7) 0.084(10) 0.068(7) 0.017(7) -0.001(5) 0.008(6)
C54 0.064(9) 0.053(7) 0.070(7) -0.004(6) -0.005(6) 0.002(6)
C55 0.036(7) 0.058(7) 0.062(6) -0.010(6) 0.000(5) 0.006(5)
C56 0.053(8) 0.057(7) 0.082(8) -0.016(6) -0.009(6) 0.011(6)
C57 0.047(8) 0.053(7) 0.075(7) 0.011(6) 0.006(6) -0.002(6)
C58 0.032(8) 0.098(11) 0.095(10) 0.024(9) -0.003(6) 0.003(7)
C59 0.037(8) 0.084(10) 0.103(11) 0.001(9) -0.005(7) -0.002(7)
C60 0.075(13) 0.121(15) 0.114(13) 0.058(12) 0.024(10) 0.044(12)
C61 0.058(10) 0.067(9) 0.115(12) 0.002(8) -0.016(8) -0.013(7)
C62 0.023(6) 0.023(5) 0.079(7) -0.006(5) 0.003(5) 0.003(4)
C63 0.104(15) 0.072(10) 0.075(9) -0.026(8) -0.007(8) 0.015(9)
C64 0.117(17) 0.085(12) 0.074(9) -0.008(9) -0.005(9) -0.016(11)
C65 0.113(18) 0.109(16) 0.098(12) -0.007(11) 0.017(11) -0.012(13)
C66 0.094(13) 0.066(9) 0.081(9) -0.007(8) 0.011(8) 0.000(9)
C67 0.111(17) 0.080(12) 0.111(13) -0.008(10) 0.041(12) -0.005(11)
C68 0.125(18) 0.074(11) 0.099(11) 0.001(9) 0.022(11) -0.006(11)
C69 0.109(17) 0.078(12) 0.132(15) 0.010(11) 0.025(13) -0.023(11)
C70 0.21(3) 0.042(8) 0.147(16) 0.001(9) 0.092(17) -0.001(11)
C71 0.16(2) 0.113(16) 0.18(2) 0.006(15) 0.092(16) -0.024(15)
C72 0.20(3) 0.057(10) 0.20(2) -0.028(12) 0.09(2) -0.023(12)
C73 0.18(3) 0.21(3) 0.17(3) -0.02(2) 0.09(2) 0.05(3)
C74 0.12(2) 0.13(2) 0.25(4) 0.05(2) 0.07(2) 0.034(17)
C75 0.12(2) 0.070(11) 0.22(3) 0.009(14) 0.064(18) -0.014(12)
C76 0.073(14) 0.074(12) 0.21(2) -0.004(13) 0.061(14) -0.005(10)
C77 0.075(14) 0.125(17) 0.155(18) 0.021(14) 0.014(12) -0.052(12)
C78 0.068(11) 0.075(10) 0.114(13) -0.009(10) 0.020(9) -0.017(8)
C79 0.081(13) 0.132(16) 0.071(9) -0.012(10) -0.011(8) -0.013(11)
C80 0.084(12) 0.067(9) 0.086(9) 0.017(8) 0.006(8) -0.023(8)
C81 0.048(9) 0.087(10) 0.073(8) 0.013(8) -0.005(6) -0.002(7)
C82 0.040(7) 0.078(9) 0.072(7) 0.014(7) 0.002(6) 0.001(6)
C83 0.037(8) 0.091(11) 0.073(8) -0.003(7) 0.005(6) -0.023(7)
C84 0.035(7) 0.104(12) 0.070(7) 0.024(8) 0.005(6) -0.009(7)
C85 0.032(6) 0.072(8) 0.040(5) 0.009(5) -0.005(4) -0.004(5)
C86 0.028(6) 0.086(9) 0.047(5) -0.004(6) 0.002(4) 0.002(6)
C87 0.039(7) 0.091(10) 0.050(6) 0.009(6) 0.007(5) 0.014(7)
C88 0.044(8) 0.066(8) 0.069(7) 0.009(6) 0.002(5) 0.011(6)
C89 0.040(7) 0.086(10) 0.060(6) -0.003(7) 0.007(5) -0.004(6)
C90 0.028(6) 0.079(9) 0.047(5) 0.017(6) 0.002(4) -0.006(5)
C91 0.045(7) 0.064(7) 0.044(5) 0.008(5) 0.002(4) -0.008(6)
C92 0.026(6) 0.078(8) 0.039(5) -0.011(5) 0.003(4) 0.000(5)
C93 0.038(7) 0.083(9) 0.055(6) 0.001(6) 0.012(5) 0.007(6)
C94 0.030(6) 0.076(8) 0.053(6) 0.010(6) -0.008(4) 0.001(5)
C95 0.038(7) 0.079(9) 0.053(6) 0.000(6) 0.003(5) -0.002(6)
C96 0.038(7) 0.080(9) 0.045(5) -0.008(6) 0.005(4) 0.002(6)
C97 0.030(6) 0.085(9) 0.042(5) -0.013(6) 0.005(4) -0.010(6)
C98 0.040(7) 0.075(8) 0.045(5) 0.000(5) 0.010(4) 0.003(6)
C99 0.041(7) 0.075(9) 0.054(6) -0.014(6) -0.016(5) -0.002(6)
C100 0.064(9) 0.071(9) 0.050(6) -0.002(6) -0.006(5) -0.009(7)
C101 0.071(11) 0.109(13) 0.062(7) -0.013(8) 0.009(7) -0.032(9)
C102 0.109(14) 0.067(9) 0.056(7) -0.007(7) 0.000(7) -0.006(9)
C103 0.063(10) 0.087(11) 0.070(8) -0.009(8) 0.001(7) 0.003(8)
C104 0.044(7) 0.070(8) 0.043(5) 0.010(5) -0.003(4) 0.002(6)
C105 0.039(7) 0.098(10) 0.054(6) -0.006(7) 0.007(5) 0.014(7)
C106 0.030(7) 0.106(11) 0.047(6) 0.005(6) 0.007(4) 0.008(7)
C107 0.029(6) 0.085(9) 0.059(6) 0.015(7) 0.004(4) -0.003(6)
C108 0.052(9) 0.096(11) 0.068(8) 0.016(8) -0.011(6) 0.007(8)
C109 0.029(7) 0.101(11) 0.059(6) 0.013(7) -0.001(5) 0.002(6)
C110 0.032(7) 0.098(10) 0.065(7) 0.012(7) -0.018(5) -0.013(7)
C111 0.040(7) 0.104(11) 0.046(5) 0.010(7) 0.002(5) 0.020(7)
C112 0.028(6) 0.094(9) 0.050(5) -0.001(6) -0.007(4) 0.002(6)
C113 0.019(5) 0.103(10) 0.021(4) -0.025(5) 0.002(3) -0.010(5)
C114 0.017(7) 0.17(2) 0.149(17) 0.099(16) -0.014(8) -0.004(10)
C115 0.054(9) 0.086(10) 0.087(9) -0.017(8) -0.013(7) 0.000(8)
C116 0.029(7) 0.084(10) 0.074(7) -0.007(7) -0.007(5) 0.010(6)
C117 0.034(7) 0.094(10) 0.065(7) 0.013(7) -0.010(5) -0.005(7)
C118 0.018(6) 0.092(10) 0.062(6) -0.001(7) -0.001(4) 0.006(6)
C119 0.029(6) 0.097(9) 0.041(5) -0.002(6) -0.003(4) -0.009(6)
C120 0.030(6) 0.086(9) 0.041(5) 0.007(6) 0.003(4) 0.000(6)
C121 0.034(6) 0.086(9) 0.046(5) 0.015(6) -0.003(4) -0.014(6)
C122 0.029(6) 0.075(8) 0.053(6) -0.002(6) 0.011(4) 0.007(5)
C123 0.028(6) 0.086(9) 0.054(5) 0.008(6) 0.006(4) -0.001(6)
C124 0.030(6) 0.075(8) 0.057(6) -0.004(6) 0.006(5) -0.008(5)
C125 0.023(6) 0.086(9) 0.053(5) 0.005(6) -0.004(4) -0.014(6)
C126 0.021(5) 0.062(7) 0.051(5) 0.006(5) 0.000(4) 0.000(5)
C127 0.033(7) 0.083(9) 0.065(7) 0.010(6) 0.004(5) 0.009(6)
C128 0.028(7) 0.104(12) 0.088(9) 0.017(8) 0.001(6) 0.012(7)
C129 0.052(9) 0.097(11) 0.072(8) 0.000(8) 0.007(7) 0.019(8)
C130 0.037(7) 0.088(10) 0.059(6) 0.008(6) 0.007(5) -0.001(6)
C131 0.037(7) 0.060(7) 0.054(6) 0.007(5) 0.001(5) 0.007(5)
C132 0.045(8) 0.058(7) 0.058(6) 0.014(6) 0.006(5) -0.008(6)
C133 0.045(8) 0.060(7) 0.062(6) 0.006(6) -0.004(5) 0.002(6)
C134 0.029(6) 0.058(7) 0.064(6) 0.001(5) 0.001(5) -0.004(5)
C135 0.024(6) 0.078(8) 0.068(7) 0.016(6) 0.009(5) 0.003(5)
C136 0.023(6) 0.053(7) 0.077(7) -0.010(6) 0.000(5) -0.005(5)
C137 0.035(7) 0.056(7) 0.083(8) 0.007(6) 0.013(6) -0.006(5)
C138 0.050(8) 0.061(8) 0.069(7) 0.007(6) -0.006(6) 0.001(6)
C139 0.029(6) 0.056(7) 0.077(7) 0.001(6) 0.001(5) 0.001(5)
C140 0.047(8) 0.061(8) 0.080(8) -0.007(6) -0.019(6) 0.001(6)
C141 0.050(10) 0.109(14) 0.121(13) 0.044(11) 0.004(9) 0.024(9)
C142 0.021(7) 0.139(15) 0.115(12) 0.058(11) -0.003(7) -0.011(8)
C143 0.046(9) 0.113(14) 0.097(11) 0.034(10) 0.012(8) 0.028(9)
C144 0.062(11) 0.085(11) 0.097(10) -0.015(9) 0.014(8) 0.004(8)
C145 0.076(11) 0.085(10) 0.073(8) 0.001(8) 0.008(7) 0.028(9)
C146 0.014(6) 0.031(6) 0.164(13) -0.026(7) 0.005(6) 0.002(4)
C147 0.059(9) 0.064(8) 0.107(10) -0.008(7) 0.009(7) -0.019(7)
C148 0.070(11) 0.059(9) 0.119(12) -0.009(8) 0.008(9) 0.001(8)
C149 0.074(12) 0.050(8) 0.144(14) -0.023(9) 0.028(10) -0.016(7)
C150 0.102(14) 0.059(9) 0.098(10) -0.001(8) 0.034(10) -0.005(8)
C151 0.082(15) 0.099(14) 0.145(16) -0.018(12) 0.025(12) -0.032(11)
C152 0.082(13) 0.077(11) 0.139(15) -0.007(10) 0.041(11) -0.003(9)
C153 0.108(17) 0.060(10) 0.154(17) 0.027(11) 0.036(13) -0.005(10)
C154 0.114(15) 0.073(10) 0.148(15) 0.003(10) 0.036(12) -0.010(10)
C155 0.104(13) 0.052(8) 0.165(16) -0.004(10) 0.051(12) -0.012(9)
C156 0.15(2) 0.093(14) 0.146(17) -0.012(13) 0.068(16) 0.006(13)
C157 0.17(2) 0.109(16) 0.19(2) 0.013(16) 0.067(19) -0.029(16)
C158 0.20(3) 0.096(16) 0.21(3) -0.001(17) 0.03(2) 0.012(18)
C159 0.082(15) 0.15(2) 0.18(2) -0.013(17) 0.061(15) -0.038(14)
C160 0.093(18) 0.064(12) 0.21(3) -0.008(14) 0.043(17) -0.019(11)
C161 0.111(17) 0.050(9) 0.152(17) 0.000(9) -0.001(12) -0.008(9)
C162 0.083(13) 0.088(12) 0.104(12) 0.015(10) 0.006(10) -0.031(10)
C163 0.069(11) 0.090(12) 0.104(11) 0.024(10) 0.007(9) -0.024(9)
C164 0.041(9) 0.095(13) 0.129(14) 0.050(11) -0.004(8) -0.013(8)
C165 0.058(10) 0.092(11) 0.081(9) 0.008(8) -0.010(7) -0.021(9)
C166 0.077(12) 0.107(13) 0.081(9) 0.030(9) -0.016(8) -0.057(11)
C167 0.055(10) 0.091(12) 0.090(10) 0.019(9) 0.006(7) -0.024(8)
C168 0.030(7) 0.091(10) 0.085(8) 0.014(8) 0.010(6) -0.020(7)

loop_
_atom_type_symbol
_atom_type_description
_atom_type_scat_dispersion_real
_atom_type_scat_dispersion_imag
_atom_type_scat_source
C C 0.0033 0.0016 'International Tables Vol C Tables 4.2.6.8 and 6.1.1.4'
H H 0.0000 0.0000 'International Tables Vol C Tables 4.2.6.8 and 6.1.1.4'
N N 0.0061 0.0033 'International Tables Vol C Tables 4.2.6.8 and 6.1.1.4'
Pd Pd -0.9988 1.0072 'International Tables Vol C Tables 4.2.6.8 and 6.1.1.4'
Cl Cl 0.1484 0.1585 'International Tables Vol C Tables 4.2.6.8 and 6.1.1.4'
O O 0.0106 0.0060 'International Tables Vol C Tables 4.2.6.8 and 6.1.1.4'

loop_
_geom_angle_atom_site_label_1
_geom_angle_atom_site_label_2
_geom_angle_atom_site_label_3
_geom_angle
_geom_angle_site_symmetry_1
_geom_angle_site_symmetry_3
N1 Pd1 N2 84.3(4) . .
N1 Pd1 Cl2 171.4(3) . .
N2 Pd1 Cl2 90.7(3) . .
N1 Pd1 Cl1 91.6(3) . .
N2 Pd1 Cl1 175.3(2) . .
Cl2 Pd1 Cl1 93.61(11) . .
N3 Pd2 N4 85.3(4) . .
N3 Pd2 Cl3 90.6(3) . .
N4 Pd2 Cl3 175.9(3) . .
N3 Pd2 Cl4 175.6(3) . .
N4 Pd2 Cl4 90.8(3) . .
Cl3 Pd2 Cl4 93.35(12) . .
N6 Pd3 N5 83.2(4) . .
N6 Pd3 Cl6 92.4(3) . .
N5 Pd3 Cl6 174.7(3) . .
N6 Pd3 Cl5 173.2(2) . .
N5 Pd3 Cl5 91.5(3) . .
Cl6 Pd3 Cl5 93.11(14) . .
N8 Pd4 N7 85.0(4) . .
N8 Pd4 Cl7 175.9(3) . .
N7 Pd4 Cl7 91.3(3) . .
N8 Pd4 Cl8 90.1(3) . .
N7 Pd4 Cl8 174.7(3) . .
Cl7 Pd4 Cl8 93.73(11) . .
N9 Pd5 N10 83.1(6) . .
N9 Pd5 Cl10 171.7(3) . .
N10 Pd5 Cl10 94.7(5) . .
N9 Pd5 Cl9 89.9(3) . .
N10 Pd5 Cl9 172.9(5) . .
Cl10 Pd5 Cl9 92.33(16) . .
N11 Pd6 N12 83.3(7) . .
N11 Pd6 Cl12 173.6(6) . .
N12 Pd6 Cl12 90.3(6) . .
N11 Pd6 Cl11 93.0(5) . .
N12 Pd6 Cl11 175.9(5) . .
Cl12 Pd6 Cl11 93.4(2) . .
N13 Pd7 N14 85.2(4) . .
N13 Pd7 Cl14 172.2(2) . .
N14 Pd7 Cl14 90.9(3) . .
N13 Pd7 Cl13 90.4(3) . .
N14 Pd7 Cl13 174.8(2) . .
Cl14 Pd7 Cl13 93.81(11) . .
N16 Pd8 N15 84.3(4) . .
N16 Pd8 Cl15 174.8(3) . .
N15 Pd8 Cl15 90.5(3) . .
N16 Pd8 Cl16 91.7(3) . .
N15 Pd8 Cl16 175.7(3) . .
Cl15 Pd8 Cl16 93.53(12) . .
N18 Pd9 N17 83.9(4) . .
N18 Pd9 Cl18 92.0(3) . .
N17 Pd9 Cl18 175.0(3) . .
N18 Pd9 Cl17 173.7(3) . .
N17 Pd9 Cl17 91.4(3) . .
Cl18 Pd9 Cl17 92.85(14) . .
N19 Pd10 N20 83.7(4) . .
N19 Pd10 Cl20 174.2(3) . .
N20 Pd10 Cl20 90.6(2) . .
N19 Pd10 Cl19 91.9(3) . .
N20 Pd10 Cl19 175.4(3) . .
Cl20 Pd10 Cl19 93.89(12) . .
N21 Pd11 N22 86.4(5) . .
N21 Pd11 Cl21 89.4(4) . .
N22 Pd11 Cl21 174.8(4) . .
N21 Pd11 Cl22 171.4(4) . .
N22 Pd11 Cl22 92.7(4) . .
Cl21 Pd11 Cl22 91.83(17) . .
N23 Pd12 N24 86.0(7) . .
N23 Pd12 Cl23 89.4(5) . .
N24 Pd12 Cl23 175.1(6) . .
N23 Pd12 Cl24 175.5(5) . .
N24 Pd12 Cl24 89.9(6) . .
Cl23 Pd12 Cl24 94.8(3) . .
C1 N1 C42 116.3(9) . .
C1 N1 Pd1 107.9(7) . .
C42 N1 Pd1 109.5(6) . .
C6 N2 C7 114.5(9) . .
C6 N2 Pd1 107.0(7) . .
C7 N2 Pd1 115.1(8) . .
C15 N3 C14 111.4(9) . .
C15 N3 Pd2 108.2(6) . .
C14 N3 Pd2 111.4(7) . .
C20 N4 C21 114.7(10) . .
C20 N4 Pd2 104.1(9) . .
C21 N4 Pd2 117.0(9) . .
C28 N5 C29 115.2(9) . .
C28 N5 Pd3 109.7(7) . .
C29 N5 Pd3 107.4(6) . .
C34 N6 C35 112.7(9) . .
C34 N6 Pd3 110.4(7) . .
C35 N6 Pd3 117.9(8) . .
C43 N7 C84 113.6(10) . .
C43 N7 Pd4 106.9(7) . .
C84 N7 Pd4 114.5(8) . .
C48 N8 C49 113.8(10) . .
C48 N8 Pd4 109.1(7) . .
C49 N8 Pd4 109.5(7) . .
C56 N9 C57 111.5(10) . .
C56 N9 Pd5 119.8(9) . .
C57 N9 Pd5 108.7(8) . .
C62 N10 C63 114.2(12) . .
C62 N10 Pd5 106.4(12) . .
C63 N10 Pd5 112.9(10) . .
C71 N11 C70 113.7(15) . .
C71 N11 Pd6 115.8(17) . .
C70 N11 Pd6 115.5(11) . .
C76 N12 C77 113.1(16) . .
C76 N12 Pd6 108.1(12) . .
C77 N12 Pd6 106.8(14) . .
C85 N13 C126 112.6(8) . .
C85 N13 Pd7 107.2(6) . .
C126 N13 Pd7 112.8(6) . .
C90 N14 C91 112.7(9) . .
C90 N14 Pd7 108.9(7) . .
C91 N14 Pd7 117.1(7) . .
C99 N15 C98 116.4(10) . .
C99 N15 Pd8 106.4(7) . .
C98 N15 Pd8 111.4(7) . .
C104 N16 C105 115.5(10) . .
C104 N16 Pd8 106.5(7) . .
C105 N16 Pd8 114.3(8) . .
C112 N17 C113 113.9(9) . .
C112 N17 Pd9 108.5(7) . .
C113 N17 Pd9 108.5(6) . .
C118 N18 C119 115.0(10) . .
C118 N18 Pd9 107.8(7) . .
C119 N18 Pd9 118.1(8) . .
C127 N19 C168 114.3(10) . .
C127 N19 Pd10 108.5(7) . .
C168 N19 Pd10 114.9(9) . .
C132 N20 C133 116.1(9) . .
C132 N20 Pd10 106.6(7) . .
C133 N20 Pd10 111.0(8) . .
C141 N21 C140 113.7(11) . .
C141 N21 Pd11 107.1(10) . .
C140 N21 Pd11 117.4(9) . .
C146 N22 C147 113.5(13) . .
C146 N22 Pd11 100.3(9) . .
C147 N22 Pd11 120.4(9) . .
C154 N23 C155 107.4(15) . .
C154 N23 Pd12 123.8(11) . .
C155 N23 Pd12 106.2(13) . .
C161 N24 C160 114.0(15) . .
C161 N24 Pd12 114.8(13) . .
C160 N24 Pd12 107.8(13) . .
C6 C1 C2 121.0(12) . .
C6 C1 N1 118.4(10) . .
C2 C1 N1 120.6(11) . .
C2G C1G C6G 121.6(16) . .
C2G C1G Cl1G 114(2) . .
C6G C1G Cl1G 124(2) . .
N1S C1S C1T 178.8(16) . .
C1 C2 C3 117.4(12) . .
C1G C2G C3G 114.8(15) . .
N2S C2S C2T 178.2(15) . .
C4 C3 C2 122.3(13) . .
C2G C3G C4G 122.8(16) . .
C2G C3G C7G 113(3) . .
C4G C3G C7G 124(3) . .
N3S C3S C3T 172(3) . .
C3 C4 C5 120.3(14) . .
C5G C4G C3G 122.8(16) . .
N4S C4S C4T 169(3) . .
C6 C5 C4 116.3(12) . .
C6G C5G C4G 113.5(16) . .
N5S C5S C5T 169(5) . .
C1 C6 C5 122.5(11) . .
C1 C6 N2 118.3(11) . .
C5 C6 N2 119.1(11) . .
C5G C6G C1G 123.9(16) . .
N6S C6S C6T 165(3) . .
C8 C7 N2 114.1(10) . .
O1G C7G C8G 101(2) . .
O1G C7G C3G 118(2) . .
C8G C7G C3G 116(2) . .
C9 C8 C10 115.7(10) . .
C9 C8 C7 121.0(11) . .
C10 C8 C7 123.3(11) . .
C8 C9 C11 124.2(11) . .
C10G C9G C14G 118.6(16) . .
C10G C9G Cl2G 109(2) . .
C14G C9G Cl2G 132(2) . .
C8 C10 C12 124.5(12) . .
C9G C10G C11G 122.7(17) . .
C9 C11 C13 117.7(11) . .
C12G C11G C10G 117.7(16) . .
C12G C11G C15G 129(3) . .
C10G C11G C15G 113(2) . .
C13 C12 C10 118.2(11) . .
C13G C12G C11G 118.1(16) . .
C12 C13 C11 119.7(10) . .
C12 C13 C14 119.7(10) . .
C11 C13 C14 120.6(11) . .
C14G C13G C12G 123.7(17) . .
C13 C14 N3 113.0(10) . .
C13G C14G C9G 117.7(16) . .
C20 C15 C16 123.3(14) . .
C20 C15 N3 114.7(13) . .
C16 C15 N3 122.0(11) . .
C17 C16 C15 119.0(12) . .
C21G C16G C17G 120.8(16) . .
C21G C16G Cl3G 121.7(19) . .
C17G C16G Cl3G 117.4(18) . .
C18 C17 C16 118.0(14) . .
C16G C17G C18G 123.9(16) . .
C17 C18 C19 126.4(15) . .
C17G C18G C19G 115.5(15) . .
C17G C18G C22G 121(3) . .
C19G C18G C22G 124(3) . .
C18 C19 C20 114.5(13) . .
C18G C19G C20G 120.8(17) . .
C15 C20 N4 125.3(16) . .
C15 C20 C19 118.5(14) . .
N4 C20 C19 116.1(11) . .
C21G C20G C19G 121.0(17) . .
C16G C21G C20G 117.9(16) . .
N4 C21 C22 111.4(9) . .
C24 C22 C23 120.7(12) . .
C24 C22 C21 120.6(12) . .
C23 C22 C21 118.6(11) . .
O2G C22G C23G 114(3) . .
O2G C22G C18G 114(3) . .
C23G C22G C18G 112(3) . .
C25 C23 C22 120.0(12) . .
C22 C24 C26 120.9(14) . .
C23 C25 C27 119.0(14) . .
C24 C26 C27 119.1(12) . .
C26 C27 C25 120.3(11) . .
C26 C27 C28 120.7(11) . .
C25 C27 C28 119.0(13) . .
C27 C28 N5 114.5(9) . .
C34 C29 C30 125.4(12) . .
C34 C29 N5 117.7(10) . .
C30 C29 N5 116.7(9) . .
C31 C30 C29 114.9(12) . .
C30 C31 C32 116.7(13) . .
C33 C32 C31 123.6(14) . .
C32 C33 C34 119.9(12) . .
C29 C34 C33 119.1(12) . .
C29 C34 N6 117.8(12) . .
C33 C34 N6 122.8(11) . .
N6 C35 C36 111.5(8) . .
C37 C36 C38 119.7(10) . .
C37 C36 C35 122.3(12) . .
C38 C36 C35 118.0(12) . .
C39 C37 C36 121.4(12) . .
C40 C38 C36 118.5(11) . .
C37 C39 C41 121.8(12) . .
C38 C40 C41 118.0(11) . .
C39 C41 C40 120.4(11) . .
C39 C41 C42 120.0(11) . .
C40 C41 C42 119.3(11) . .
C41 C42 N1 111.2(8) . .
C48 C43 C44 119.6(12) . .
C48 C43 N7 118.6(11) . .
C44 C43 N7 121.7(11) . .
C45 C44 C43 117.8(12) . .
C44 C45 C46 123.6(13) . .
C45 C46 C47 119.8(13) . .
C46 C47 C48 119.1(12) . .
C43 C48 C47 120.1(12) . .
C43 C48 N8 117.1(11) . .
C47 C48 N8 122.7(10) . .
C50 C49 N8 113.8(10) . .
C51 C50 C52 120.6(13) . .
C51 C50 C49 115.9(10) . .
C52 C50 C49 123.4(11) . .
C50 C51 C53 118.8(11) . .
C54 C52 C50 119.6(12) . .
C55 C53 C51 119.7(11) . .
C55 C54 C52 121.5(12) . .
C54 C55 C53 119.7(12) . .
C54 C55 C56 120.2(12) . .
C53 C55 C56 120.1(11) . .
N9 C56 C55 113.0(11) . .
C62 C57 C58 124.2(12) . .
C62 C57 N9 111.9(10) . .
C58 C57 N9 123.9(12) . .
C59 C58 C57 121.4(14) . .
C58 C59 C60 118.4(14) . .
C59 C60 C61 119.9(15) . .
C60 C61 C62 121.8(13) . .
N10 C62 C57 125.1(11) . .
N10 C62 C61 120.7(10) . .
C57 C62 C61 114.2(10) . .
N10 C63 C64 120.6(15) . .
C65 C64 C66 118.5(18) . .
C65 C64 C63 116.2(17) . .
C66 C64 C63 124.5(15) . .
C64 C65 C67 118.5(18) . .
C68 C66 C64 126.0(16) . .
C69 C67 C65 124.3(17) . .
C66 C68 C69 119.0(16) . .
C67 C69 C68 113.0(16) . .
C67 C69 C70 121.2(17) . .
C68 C69 C70 125.5(17) . .
N11 C70 C69 115.6(17) . .
C72 C71 C76 115(2) . .
C72 C71 N11 131(2) . .
C76 C71 N11 114.0(18) . .
C71 C72 C73 118(2) . .
C74 C73 C72 125(2) . .
C73 C74 C75 119(2) . .
C74 C75 C76 113.1(19) . .
C71 C76 C75 129.3(19) . .
C71 C76 N12 114.4(16) . .
C75 C76 N12 116(2) . .
N12 C77 C78 108.1(16) . .
C80 C78 C79 120.8(18) . .
C80 C78 C77 120.8(18) . .
C79 C78 C77 118.4(17) . .
C78 C79 C81 117.5(15) . .
C78 C80 C82 120.0(16) . .
C83 C81 C79 119.0(14) . .
C83 C82 C80 120.2(14) . .
C81 C83 C82 122.1(16) . .
C81 C83 C84 118.2(14) . .
C82 C83 C84 119.5(13) . .
C83 C84 N7 114.9(11) . .
C86 C85 C90 119.4(12) . .
C86 C85 N13 122.2(11) . .
C90 C85 N13 118.4(10) . .
C87 C86 C85 119.7(12) . .
C86 C87 C88 119.5(12) . .
C89 C88 C87 120.0(13) . .
C90 C89 C88 120.6(13) . .
C89 C90 C85 120.4(12) . .
C89 C90 N14 123.1(11) . .
C85 C90 N14 116.1(12) . .
N14 C91 C92 110.7(9) . .
C93 C92 C94 120.4(10) . .
C93 C92 C91 120.2(10) . .
C94 C92 C91 119.2(11) . .
C92 C93 C95 119.5(11) . .
C96 C94 C92 119.2(11) . .
C97 C95 C93 120.0(12) . .
C94 C96 C97 120.8(11) . .
C95 C97 C96 119.9(10) . .
C95 C97 C98 119.8(12) . .
C96 C97 C98 120.3(10) . .
N15 C98 C97 113.9(10) . .
C104 C99 C100 119.5(13) . .
C104 C99 N15 118.3(12) . .
C100 C99 N15 122.0(11) . .
C101 C100 C99 122.4(13) . .
C100 C101 C102 119.8(14) . .
C103 C102 C101 119.8(15) . .
C102 C103 C104 117.5(13) . .
C99 C104 N16 120.9(12) . .
C99 C104 C103 120.9(12) . .
N16 C104 C103 118.0(11) . .
C106 C105 N16 111.1(9) . .
C107 C106 C108 118.5(13) . .
C107 C106 C105 119.8(12) . .
C108 C106 C105 121.7(15) . .
C106 C107 C109 119.0(12) . .
C110 C108 C106 121.7(16) . .
C111 C109 C107 125.3(15) . .
C108 C110 C111 120.0(12) . .
C109 C111 C110 115.5(13) . .
C109 C111 C112 125.5(15) . .
C110 C111 C112 119.0(11) . .
C111 C112 N17 114.4(9) . .
C114 C113 C118 133.5(17) . .
C114 C113 N17 115.9(12) . .
C118 C113 N17 110.5(11) . .
C113 C114 C115 121.0(17) . .
C116 C115 C114 113.0(15) . .
C117 C116 C115 118.9(14) . .
C116 C117 C118 121.9(12) . .
C113 C118 N18 126.6(13) . .
C113 C118 C117 111.4(13) . .
N18 C118 C117 121.9(11) . .
C120 C119 N18 110.5(8) . .
C121 C120 C122 119.2(11) . .
C121 C120 C119 119.0(12) . .
C122 C120 C119 121.7(12) . .
C120 C121 C123 120.1(13) . .
C124 C122 C120 121.7(12) . .
C125 C123 C121 121.1(13) . .
C122 C124 C125 119.9(12) . .
C123 C125 C124 117.7(11) . .
C123 C125 C126 121.3(12) . .
C124 C125 C126 120.9(11) . .
C125 C126 N13 112.6(8) . .
C132 C127 C128 120.4(13) . .
C132 C127 N19 117.3(11) . .
C128 C127 N19 122.3(11) . .
C129 C128 C127 121.2(13) . .
C128 C129 C130 119.6(13) . .
C131 C130 C129 118.8(13) . .
C130 C131 C132 120.0(11) . .
C127 C132 C131 119.9(11) . .
C127 C132 N20 119.5(12) . .
C131 C132 N20 120.6(11) . .
C134 C133 N20 115.1(11) . .
C136 C134 C135 117.0(11) . .
C136 C134 C133 121.3(10) . .
C135 C134 C133 121.7(11) . .
C137 C135 C134 122.8(11) . .
C138 C136 C134 122.8(11) . .
C135 C137 C139 120.1(10) . .
C136 C138 C139 118.4(11) . .
C137 C139 C138 118.7(12) . .
C137 C139 C140 122.3(11) . .
C138 C139 C140 119.0(12) . .
C139 C140 N21 111.4(11) . .
C146 C141 C142 126.1(19) . .
C146 C141 N21 110.6(14) . .
C142 C141 N21 123.3(19) . .
C141 C142 C143 121(2) . .
C144 C143 C142 119.5(17) . .
C143 C144 C145 121.1(16) . .
C144 C145 C146 122.7(16) . .
C141 C146 N22 129.9(15) . .
C141 C146 C145 108.9(14) . .
N22 C146 C145 120.8(12) . .
N22 C147 C148 109.3(13) . .
C149 C148 C150 118.4(14) . .
C149 C148 C147 119.4(13) . .
C150 C148 C147 121.7(12) . .
C148 C149 C151 120.4(14) . .
C152 C150 C148 121.2(13) . .
C149 C151 C153 121.5(15) . .
C150 C152 C153 118.9(14) . .
C151 C153 C152 119.1(14) . .
C151 C153 C154 123.2(15) . .
C152 C153 C154 117.6(15) . .
N23 C154 C153 111.9(16) . .
C160 C155 C156 119(2) . .
C160 C155 N23 122(2) . .
C156 C155 N23 119(2) . .
C155 C156 C157 116(3) . .
C156 C157 C158 117(2) . .
C159 C158 C157 118(3) . .
C158 C159 C160 120(3) . .
C155 C160 C159 129(3) . .
C155 C160 N24 113(2) . .
C159 C160 N24 119(3) . .
C162 C161 N24 114.7(17) . .
C163 C162 C161 125(2) . .
C163 C162 C164 115.1(18) . .
C161 C162 C164 119.9(19) . .
C165 C163 C162 124.8(19) . .
C166 C164 C162 120.5(16) . .
C163 C165 C167 123.1(17) . .
C164 C166 C167 122.8(17) . .
C166 C167 C165 113.5(17) . .
C166 C167 C168 125.1(16) . .
C165 C167 C168 121.4(16) . .
C167 C168 N19 110.1(10) . .

loop_
_geom_bond_atom_site_label_1
_geom_bond_atom_site_label_2
_geom_bond_distance
_geom_bond_site_symmetry_2
Pd1 N1 2.037(9) .
Pd1 N2 2.045(10) .
Pd1 Cl2 2.303(3) .
Pd1 Cl1 2.312(3) .
Pd2 N3 2.029(9) .
Pd2 N4 2.045(10) .
Pd2 Cl3 2.306(4) .
Pd2 Cl4 2.310(3) .
Pd3 N6 2.026(11) .
Pd3 N5 2.039(10) .
Pd3 Cl6 2.290(3) .
Pd3 Cl5 2.294(3) .
Pd4 N8 2.027(9) .
Pd4 N7 2.058(9) .
Pd4 Cl7 2.301(3) .
Pd4 Cl8 2.304(3) .
Pd5 N9 1.994(13) .
Pd5 N10 2.061(12) .
Pd5 Cl10 2.289(4) .
Pd5 Cl9 2.289(4) .
Pd6 N11 1.891(18) .
Pd6 N12 1.991(18) .
Pd6 Cl12 2.316(6) .
Pd6 Cl11 2.320(6) .
Pd7 N13 2.027(8) .
Pd7 N14 2.054(11) .
Pd7 Cl14 2.307(3) .
Pd7 Cl13 2.314(3) .
Pd8 N16 2.059(10) .
Pd8 N15 2.060(9) .
Pd8 Cl15 2.295(3) .
Pd8 Cl16 2.307(3) .
Pd9 N18 2.035(10) .
Pd9 N17 2.039(10) .
Pd9 Cl18 2.277(4) .
Pd9 Cl17 2.309(3) .
Pd10 N19 2.056(9) .
Pd10 N20 2.082(10) .
Pd10 Cl20 2.288(3) .
Pd10 Cl19 2.297(3) .
Pd11 N21 2.020(11) .
Pd11 N22 2.023(13) .
Pd11 Cl21 2.302(5) .
Pd11 Cl22 2.306(4) .
Pd12 N23 1.938(14) .
Pd12 N24 1.965(19) .
Pd12 Cl23 2.303(7) .
Pd12 Cl24 2.320(8) .
Cl1G C1G 1.63(3) .
Cl2G C9G 1.80(2) .
Cl3G C16G 1.649(19) .
O1G C7G 1.25(2) .
O2G C22G 1.43(3) .
N1 C1 1.431(16) .
N1 C42 1.549(12) .
N1S C1S 1.136(16) .
N2 C6 1.478(14) .
N2 C7 1.503(14) .
N2S C2S 1.151(15) .
N3 C15 1.483(17) .
N3 C14 1.561(13) .
N3S C3S 1.163(6) .
N4 C20 1.458(17) .
N4 C21 1.465(16) .
N4S C4S 1.176(11) .
N5 C28 1.523(14) .
N5 C29 1.526(15) .
N5S C5S 1.170(12) .
N6 C34 1.477(16) .
N6 C35 1.499(12) .
N6S C6S 1.167(7) .
N7 C43 1.484(16) .
N7 C84 1.496(17) .
N8 C48 1.464(15) .
N8 C49 1.537(17) .
N9 C56 1.493(17) .
N9 C57 1.498(16) .
N10 C62 1.33(2) .
N10 C63 1.46(2) .
N11 C71 1.41(2) .
N11 C70 1.51(2) .
N12 C76 1.50(2) .
N12 C77 1.53(2) .
N13 C85 1.480(15) .
N13 C126 1.514(12) .
N14 C90 1.469(15) .
N14 C91 1.512(14) .
N15 C99 1.445(17) .
N15 C98 1.462(14) .
N16 C104 1.428(15) .
N16 C105 1.513(16) .
N17 C112 1.520(15) .
N17 C113 1.582(17) .
N18 C118 1.395(17) .
N18 C119 1.522(12) .
N19 C127 1.459(17) .
N19 C168 1.528(16) .
N20 C132 1.441(15) .
N20 C133 1.472(16) .
N21 C141 1.47(2) .
N21 C140 1.525(17) .
N22 C146 1.388(18) .
N22 C147 1.50(2) .
N23 C154 1.49(2) .
N23 C155 1.55(2) .
N24 C161 1.57(2) .
N24 C160 1.58(3) .
C1 C6 1.352(17) .
C1 C2 1.406(16) .
C1G C2G 1.408(13) .
C1G C6G 1.429(13) .
C1S C1T 1.447(18) .
C2 C3 1.415(19) .
C2G C3G 1.422(13) .
C2S C2T 1.447(17) .
C3 C4 1.36(2) .
C3G C4G 1.423(13) .
C3G C7G 1.47(2) .
C3S C3T 1.459(6) .
C4 C5 1.44(2) .
C4G C5G 1.419(13) .
C4S C4T 1.442(11) .
C5 C6 1.425(18) .
C5G C6G 1.417(13) .
C5S C5T 1.456(12) .
C6S C6T 1.469(6) .
C7 C8 1.483(15) .
C7G C8G 1.42(2) .
C8 C9 1.364(17) .
C8 C10 1.367(15) .
C9 C11 1.378(16) .
C9G C10G 1.402(13) .
C9G C14G 1.405(13) .
C10 C12 1.384(16) .
C10G C11G 1.425(13) .
C11 C13 1.422(16) .
C11G C12G 1.412(13) .
C11G C15G 1.59(2) .
C12 C13 1.372(17) .
C12G C13G 1.402(13) .
C13 C14 1.495(14) .
C13G C14G 1.393(13) .
C15 C20 1.292(18) .
C15 C16 1.416(18) .
C16 C17 1.38(2) .
C16G C21G 1.383(13) .
C16G C17G 1.397(13) .
C17 C18 1.33(2) .
C17G C18G 1.403(13) .
C18 C19 1.37(2) .
C18G C19G 1.427(13) .
C18G C22G 1.50(2) .
C19 C20 1.50(2) .
C19G C20G 1.427(13) .
C20G C21G 1.416(13) .
C21 C22 1.555(17) .
C22 C24 1.371(18) .
C22 C23 1.39(2) .
C22G C23G 1.46(3) .
C23 C25 1.371(18) .
C24 C26 1.376(18) .
C25 C27 1.423(18) .
C26 C27 1.39(2) .
C27 C28 1.518(15) .
C29 C34 1.293(15) .
C29 C30 1.404(17) .
C30 C31 1.39(2) .
C31 C32 1.42(2) .
C32 C33 1.286(19) .
C33 C34 1.356(19) .
C35 C36 1.503(15) .
C36 C37 1.367(18) .
C36 C38 1.439(19) .
C37 C39 1.356(15) .
C38 C40 1.424(16) .
C39 C41 1.358(17) .
C40 C41 1.432(17) .
C41 C42 1.541(14) .
C43 C48 1.383(16) .
C43 C44 1.441(18) .
C44 C45 1.33(2) .
C45 C46 1.373(19) .
C46 C47 1.384(18) .
C47 C48 1.402(19) .
C49 C50 1.520(18) .
C50 C51 1.369(17) .
C50 C52 1.383(16) .
C51 C53 1.435(19) .
C52 C54 1.380(19) .
C53 C55 1.376(17) .
C54 C55 1.363(18) .
C55 C56 1.497(18) .
C57 C62 1.351(14) .
C57 C58 1.389(15) .
C58 C59 1.355(16) .
C59 C60 1.370(19) .
C60 C61 1.419(17) .
C61 C62 1.426(16) .
C63 C64 1.57(3) .
C64 C65 1.31(3) .
C64 C66 1.35(2) .
C65 C67 1.45(3) .
C66 C68 1.33(2) .
C67 C69 1.36(2) .
C68 C69 1.47(2) .
C69 C70 1.532(19) .
C71 C72 1.35(2) .
C71 C76 1.39(2) .
C72 C73 1.42(2) .
C73 C74 1.36(2) .
C74 C75 1.38(2) .
C75 C76 1.41(2) .
C77 C78 1.57(3) .
C78 C80 1.38(2) .
C78 C79 1.39(3) .
C79 C81 1.49(3) .
C80 C82 1.40(2) .
C81 C83 1.33(2) .
C82 C83 1.37(2) .
C83 C84 1.46(2) .
C85 C86 1.386(16) .
C85 C90 1.404(17) .
C86 C87 1.381(19) .
C87 C88 1.392(19) .
C88 C89 1.378(18) .
C89 C90 1.340(19) .
C91 C92 1.533(14) .
C92 C93 1.375(18) .
C92 C94 1.391(15) .
C93 C95 1.437(16) .
C94 C96 1.371(16) .
C95 C97 1.329(17) .
C96 C97 1.424(18) .
C97 C98 1.530(14) .
C99 C104 1.338(17) .
C99 C100 1.397(18) .
C100 C101 1.34(2) .
C101 C102 1.41(2) .
C102 C103 1.40(2) .
C103 C104 1.45(2) .
C105 C106 1.488(18) .
C106 C107 1.37(2) .
C106 C108 1.411(19) .
C107 C109 1.394(18) .
C108 C110 1.39(2) .
C109 C111 1.362(17) .
C110 C111 1.45(2) .
C111 C112 1.455(17) .
C113 C114 1.15(3) .
C113 C118 1.314(15) .
C114 C115 1.51(2) .
C115 C116 1.450(19) .
C116 C117 1.36(2) .
C117 C118 1.49(2) .
C119 C120 1.514(15) .
C120 C121 1.341(18) .
C120 C122 1.372(18) .
C121 C123 1.407(16) .
C122 C124 1.367(16) .
C123 C125 1.366(18) .
C124 C125 1.400(18) .
C125 C126 1.478(15) .
C127 C132 1.377(17) .
C127 C128 1.386(19) .
C128 C129 1.33(2) .
C129 C130 1.453(19) .
C130 C131 1.377(17) .
C131 C132 1.390(17) .
C133 C134 1.454(17) .
C134 C136 1.405(17) .
C134 C135 1.410(15) .
C135 C137 1.379(18) .
C136 C138 1.404(18) .
C137 C139 1.421(18) .
C138 C139 1.445(18) .
C139 C140 1.509(18) .
C141 C146 1.34(2) .
C141 C142 1.35(2) .
C142 C143 1.37(2) .
C143 C144 1.30(2) .
C144 C145 1.35(2) .
C145 C146 1.55(2) .
C147 C148 1.51(2) .
C148 C149 1.380(16) .
C148 C150 1.424(17) .
C149 C151 1.385(17) .
C150 C152 1.401(17) .
C151 C153 1.396(18) .
C152 C153 1.403(18) .
C153 C154 1.519(18) .
C155 C160 1.23(3) .
C155 C156 1.37(3) .
C156 C157 1.43(3) .
C157 C158 1.50(4) .
C158 C159 1.21(3) .
C159 C160 1.35(3) .
C161 C162 1.41(3) .
C162 C163 1.38(3) .
C162 C164 1.42(3) .
C163 C165 1.34(2) .
C164 C166 1.41(3) .
C165 C167 1.42(2) .
C166 C167 1.41(2) .
C167 C168 1.48(2) .
